data_1513603
loop_
_publ_author_name
'Najafpour, Mohammad Mahdi'
'Moghaddam, Atefeh Nemati'
'Sedigh, Davood Jafarian'
'Ho\/ly\'nska, Ma\/lgorzata'

_publ_section_title
;
 A dinuclear iron complex with a single oxo bridge as an efficient
 water-oxidizing catalyst in the presence of cerium(iv) ammonium nitrate:
 new findings and current controversies
;
_journal_issue 1
_journal_name_full 'Catalysis Science &amp; Technology'
_journal_page_first 30
_journal_paper_doi 10.1039/c3cy00644a
_journal_volume 4
_journal_year 2014
_chemical_formula_moiety 'C36 H40 Fe2 N8 O3, 4(ClO4), 4(H2O)'
_chemical_formula_sum 'C36 H48 Cl4 Fe2 N8 O23'
_chemical_formula_weight 1214.32
_space_group_IT_number 2
_symmetry_cell_setting triclinic
_symmetry_space_group_name_Hall '-P 1'
_symmetry_space_group_name_H-M 'P -1'
_atom_sites_solution_hydrogens geom
_atom_sites_solution_primary direct
_atom_sites_solution_secondary difmap
_audit_creation_method SHELXL-97
_cell_angle_alpha 84.09(3)
_cell_angle_beta 84.78(3)
_cell_angle_gamma 87.29(3)
_cell_formula_units_Z 8
_cell_length_a 11.754(3)
_cell_length_b 28.117(4)
_cell_length_c 30.475(5)
_cell_measurement_reflns_used 28828
_cell_measurement_temperature 100(2)
_cell_measurement_theta_max 26.5
_cell_measurement_theta_min 1.5
_cell_volume 9969(3)
_computing_structure_refinement 'SHELXL-97 (Sheldrick, 1997)'
_computing_structure_solution 'SHELXS-97 (Sheldrick, 1990)'
_diffrn_ambient_temperature 100(2)
_diffrn_measured_fraction_theta_full 1.000
_diffrn_measured_fraction_theta_max 0.991
_diffrn_measurement_device_type IPDS2
_diffrn_measurement_method \w
_diffrn_radiation_monochromator graphite
_diffrn_radiation_source 'fine-focus sealed tube'
_diffrn_radiation_type MoK\a
_diffrn_radiation_wavelength 0.71073
_diffrn_reflns_av_R_equivalents 0.1056
_diffrn_reflns_av_sigmaI/netI 0.2339
_diffrn_reflns_limit_h_max 14
_diffrn_reflns_limit_h_min -14
_diffrn_reflns_limit_k_max 31
_diffrn_reflns_limit_k_min -35
_diffrn_reflns_limit_l_max 38
_diffrn_reflns_limit_l_min -37
_diffrn_reflns_number 133881
_diffrn_reflns_theta_full 25.00
_diffrn_reflns_theta_max 26.77
_diffrn_reflns_theta_min 1.35
_exptl_absorpt_coefficient_mu 0.886
_exptl_absorpt_correction_T_max 0.907
_exptl_absorpt_correction_T_min 0.792
_exptl_absorpt_correction_type numerical
_exptl_absorpt_process_details 'Stoe, X-area ver. 1.54'
_exptl_crystal_colour red
_exptl_crystal_density_diffrn 1.618
_exptl_crystal_density_method 'not measured'
_exptl_crystal_description block
_exptl_crystal_F_000 4992
_exptl_crystal_size_max 0.31
_exptl_crystal_size_mid 0.24
_exptl_crystal_size_min 0.15
_refine_diff_density_max 0.56
_refine_diff_density_min -0.52
_refine_diff_density_rms 0.06
_refine_ls_extinction_method none
_refine_ls_goodness_of_fit_ref 0.607
_refine_ls_hydrogen_treatment constr
_refine_ls_matrix_type full
_refine_ls_number_parameters 2674
_refine_ls_number_reflns 42087
_refine_ls_number_restraints 48
_refine_ls_restrained_S_all 0.612
_refine_ls_R_factor_all 0.1393
_refine_ls_R_factor_gt 0.0401
_refine_ls_shift/su_max 0.002
_refine_ls_shift/su_mean 0.000
_refine_ls_structure_factor_coef Fsqd
_refine_ls_weighting_details 'calc w=1/[\s^2^(Fo^2^)+(0.0000P)^2^] where P=(Fo^2^+2Fc^2^)/3'
_refine_ls_weighting_scheme calc
_refine_ls_wR_factor_gt 0.0605
_refine_ls_wR_factor_ref 0.0711
_reflns_number_gt 14858
_reflns_number_total 42087
_reflns_threshold_expression >2sigma(I)
_cod_data_source_file c3cy00644a.txt
_cod_data_source_block Comp1
_cod_database_code 1513603

loop_
_symmetry_equiv_pos_as_xyz
'x, y, z'
'-x, -y, -z'

loop_
_atom_site_label
_atom_site_type_symbol
_atom_site_fract_x
_atom_site_fract_y
_atom_site_fract_z
_atom_site_U_iso_or_equiv
_atom_site_adp_type
_atom_site_occupancy
_atom_site_symmetry_multiplicity
_atom_site_calc_flag
_atom_site_refinement_flags
_atom_site_disorder_assembly
_atom_site_disorder_group
Fe1 Fe 0.54493(5) 0.97869(2) 0.34563(2) 0.02957(17) Uani 1 1 d . . .
Fe2 Fe 0.66114(5) 0.86818(2) 0.30792(2) 0.02978(17) Uani 1 1 d . . .
O1 O 0.6124(2) 0.92489(11) 0.32642(10) 0.0364(8) Uani 1 1 d . . .
O2 O 0.4751(2) 0.95138(11) 0.40677(9) 0.0335(8) Uani 1 1 d . . .
H1W2 H 0.3911 0.9471 0.4173 0.050 Uiso 1 1 d R . .
H2W2 H 0.5148 0.9477 0.4277 0.050 Uiso 1 1 d R . .
O3 O 0.5759(2) 0.86935(12) 0.25195(10) 0.0401(8) Uani 1 1 d . . .
H1W3 H 0.5191 0.8533 0.2580 0.060 Uiso 1 1 d R . .
H2W3 H 0.5959 0.8873 0.2300 0.060 Uiso 1 1 d R . .
N1 N 0.3714(3) 0.98121(13) 0.32906(11) 0.0271(9) Uani 1 1 d . . .
N2 N 0.5725(3) 1.02109(14) 0.28284(12) 0.0324(10) Uani 1 1 d . . .
N3 N 0.6785(3) 1.00484(15) 0.37803(12) 0.0352(10) Uani 1 1 d . . .
N4 N 0.4833(3) 1.05212(14) 0.36227(12) 0.0304(9) Uani 1 1 d . . .
N5 N 0.7482(3) 0.84382(14) 0.36438(12) 0.0319(9) Uani 1 1 d . . .
N6 N 0.8083(3) 0.88524(14) 0.26512(11) 0.0299(9) Uani 1 1 d . . .
N7 N 0.5392(3) 0.81947(15) 0.33910(12) 0.0358(10) Uani 1 1 d . . .
N8 N 0.7360(3) 0.79637(14) 0.29022(12) 0.0321(10) Uani 1 1 d . . .
C1 C 0.3260(4) 0.94856(17) 0.30781(15) 0.0319(12) Uani 1 1 d . . .
H1A H 0.3720 0.9211 0.3013 0.038 Uiso 1 1 calc R . .
C2 C 0.2165(4) 0.95225(17) 0.29475(15) 0.0346(12) Uani 1 1 d . . .
H2A H 0.1871 0.9279 0.2801 0.041 Uiso 1 1 calc R . .
C3 C 0.1504(4) 0.99318(18) 0.30392(15) 0.0369(12) Uani 1 1 d . . .
H3A H 0.0747 0.9975 0.2952 0.044 Uiso 1 1 calc R . .
C4 C 0.1964(3) 1.02727(17) 0.32574(14) 0.0281(11) Uani 1 1 d . . .
H4A H 0.1524 1.0553 0.3322 0.034 Uiso 1 1 calc R . .
C5 C 0.3065(3) 1.02061(16) 0.33818(14) 0.0258(11) Uani 1 1 d . . .
C6 C 0.3567(3) 1.05429(17) 0.36558(14) 0.0312(11) Uani 1 1 d . . .
H6A H 0.3300 1.0874 0.3561 0.037 Uiso 1 1 calc R . .
H6B H 0.3279 1.0468 0.3970 0.037 Uiso 1 1 calc R . .
C7 C 0.5918(3) 1.00125(19) 0.24382(15) 0.0357(12) Uani 1 1 d . . .
H7A H 0.6061 0.9677 0.2442 0.043 Uiso 1 1 calc R . .
C8 C 0.5912(4) 1.0289(2) 0.20366(17) 0.0408(13) Uani 1 1 d . . .
H8A H 0.6076 1.0147 0.1767 0.049 Uiso 1 1 calc R . .
C9 C 0.5668(4) 1.0770(2) 0.20304(17) 0.0444(14) Uani 1 1 d . . .
H9A H 0.5645 1.0963 0.1756 0.053 Uiso 1 1 calc R . .
C10 C 0.5453(4) 1.09735(19) 0.24279(16) 0.0387(13) Uani 1 1 d . . .
H10A H 0.5289 1.1307 0.2429 0.046 Uiso 1 1 calc R . .
C11 C 0.5481(3) 1.06827(18) 0.28205(16) 0.0341(12) Uani 1 1 d . . .
C12 C 0.5331(4) 1.08737(17) 0.32665(15) 0.0338(12) Uani 1 1 d . . .
H12A H 0.6084 1.0965 0.3346 0.041 Uiso 1 1 calc R . .
H12B H 0.4826 1.1166 0.3248 0.041 Uiso 1 1 calc R . .
C13 C 0.7880(4) 0.9872(2) 0.37672(16) 0.0418(13) Uani 1 1 d . . .
H13A H 0.8100 0.9624 0.3584 0.050 Uiso 1 1 calc R . .
C14 C 0.8679(4) 1.0035(2) 0.40064(17) 0.0488(15) Uani 1 1 d . . .
H14A H 0.9448 0.9915 0.3976 0.059 Uiso 1 1 calc R . .
C15 C 0.8353(4) 1.0378(2) 0.42946(17) 0.0491(15) Uani 1 1 d . . .
H15A H 0.8878 1.0480 0.4482 0.059 Uiso 1 1 calc R . .
C16 C 0.7262(4) 1.05668(19) 0.43031(17) 0.0432(13) Uani 1 1 d . . .
H16A H 0.7031 1.0813 0.4487 0.052 Uiso 1 1 calc R . .
C17 C 0.6501(4) 1.04020(18) 0.40468(15) 0.0337(12) Uani 1 1 d . . .
C18 C 0.5286(3) 1.05889(17) 0.40448(15) 0.0321(12) Uani 1 1 d . . .
H18A H 0.4814 1.0418 0.4292 0.038 Uiso 1 1 calc R . .
H18B H 0.5247 1.0933 0.4089 0.038 Uiso 1 1 calc R . .
C19 C 0.7346(3) 0.86503(17) 0.40252(15) 0.0325(12) Uani 1 1 d . . .
H19A H 0.6936 0.8949 0.4028 0.039 Uiso 1 1 calc R . .
C20 C 0.7783(4) 0.84478(19) 0.44112(16) 0.0409(13) Uani 1 1 d . . .
H20A H 0.7684 0.8610 0.4671 0.049 Uiso 1 1 calc R . .
C21 C 0.8357(3) 0.80135(19) 0.44170(15) 0.0373(12) Uani 1 1 d . . .
H21A H 0.8667 0.7872 0.4679 0.045 Uiso 1 1 calc R . .
C22 C 0.8480(3) 0.77812(17) 0.40303(15) 0.0323(11) Uani 1 1 d . . .
H22A H 0.8859 0.7476 0.4027 0.039 Uiso 1 1 calc R . .
C23 C 0.8037(3) 0.80052(17) 0.36504(14) 0.0294(11) Uani 1 1 d . . .
C24 C 0.8183(4) 0.77812(17) 0.32177(14) 0.0328(12) Uani 1 1 d . . .
H24A H 0.8965 0.7838 0.3078 0.039 Uiso 1 1 calc R . .
H24B H 0.8109 0.7431 0.3281 0.039 Uiso 1 1 calc R . .
C25 C 0.8550(3) 0.92887(17) 0.26047(14) 0.0301(11) Uani 1 1 d . . .
H25A H 0.8210 0.9531 0.2776 0.036 Uiso 1 1 calc R . .
C26 C 0.9500(4) 0.93929(17) 0.23185(15) 0.0354(12) Uani 1 1 d . . .
H26A H 0.9814 0.9701 0.2292 0.042 Uiso 1 1 calc R . .
C27 C 0.9993(4) 0.90363(19) 0.20671(15) 0.0369(13) Uani 1 1 d . . .
H27A H 1.0646 0.9099 0.1866 0.044 Uiso 1 1 calc R . .
C28 C 0.9524(4) 0.85960(19) 0.21146(15) 0.0344(12) Uani 1 1 d . . .
H28A H 0.9861 0.8348 0.1950 0.041 Uiso 1 1 calc R . .
C29 C 0.8564(3) 0.85122(17) 0.24007(14) 0.0305(11) Uani 1 1 d . . .
C30 C 0.7952(4) 0.80525(18) 0.24473(14) 0.0366(13) Uani 1 1 d . . .
H30A H 0.7383 0.8068 0.2225 0.044 Uiso 1 1 calc R . .
H30B H 0.8506 0.7785 0.2391 0.044 Uiso 1 1 calc R . .
C31 C 0.4682(3) 0.82896(19) 0.37508(15) 0.0368(12) Uani 1 1 d . . .
H31A H 0.4611 0.8608 0.3832 0.044 Uiso 1 1 calc R . .
C32 C 0.4057(4) 0.7938(2) 0.40038(17) 0.0452(14) Uani 1 1 d . . .
H32A H 0.3550 0.8014 0.4250 0.054 Uiso 1 1 calc R . .
C33 C 0.4191(4) 0.7476(2) 0.38886(18) 0.0539(15) Uani 1 1 d . . .
H33A H 0.3767 0.7230 0.4057 0.065 Uiso 1 1 calc R . .
C34 C 0.4926(4) 0.7366(2) 0.35347(17) 0.0451(14) Uani 1 1 d . . .
H34A H 0.5020 0.7048 0.3455 0.054 Uiso 1 1 calc R . .
C35 C 0.5523(4) 0.77327(19) 0.32984(16) 0.0377(13) Uani 1 1 d . . .
C36 C 0.6386(4) 0.76538(19) 0.29063(16) 0.0422(13) Uani 1 1 d . . .
H36A H 0.6661 0.7315 0.2926 0.051 Uiso 1 1 calc R . .
H36B H 0.6013 0.7725 0.2627 0.051 Uiso 1 1 calc R . .
Fe3 Fe 0.13920(5) 0.11885(2) 0.06133(2) 0.02961(16) Uani 1 1 d . . .
Fe4 Fe 0.03085(5) 0.23143(2) 0.09662(2) 0.02697(16) Uani 1 1 d . . .
O4 O 0.0914(2) 0.17574(11) 0.07956(9) 0.0325(8) Uani 1 1 d . . .
O5 O 0.0577(2) 0.12175(11) 0.00339(10) 0.0365(8) Uani 1 1 d . . .
H1W5 H -0.0083 0.1154 0.0004 0.055 Uiso 1 1 d R . .
O6 O -0.0422(2) 0.20807(11) 0.15896(9) 0.0327(8) Uani 1 1 d . . .
H1W6 H -0.1103 0.2036 0.1656 0.049 Uiso 1 1 d R . .
N9 N 0.2895(3) 0.13709(13) 0.02053(12) 0.0308(9) Uani 1 1 d . . .
N10 N 0.2200(3) 0.09206(13) 0.11877(11) 0.0308(9) Uani 1 1 d . . .
N11 N 0.0157(3) 0.06992(15) 0.08955(12) 0.0359(10) Uani 1 1 d . . .
N12 N 0.2156(3) 0.04820(14) 0.04203(12) 0.0364(10) Uani 1 1 d . . .
N13 N 0.0640(3) 0.27144(13) 0.03283(11) 0.0287(9) Uani 1 1 d . . .
N14 N -0.1423(3) 0.23466(13) 0.08160(11) 0.0268(9) Uani 1 1 d . . .
N15 N 0.1659(3) 0.25389(13) 0.13071(11) 0.0301(9) Uani 1 1 d . . .
N16 N -0.0203(3) 0.30637(13) 0.10963(11) 0.0261(9) Uani 1 1 d . . .
C37 C 0.3375(3) 0.18022(18) 0.01724(14) 0.0307(11) Uani 1 1 d . . .
H37A H 0.3031 0.2038 0.0350 0.037 Uiso 1 1 calc R . .
C38 C 0.4332(4) 0.19172(19) -0.01032(15) 0.0400(13) Uani 1 1 d . . .
H38A H 0.4649 0.2224 -0.0118 0.048 Uiso 1 1 calc R . .
C39 C 0.4825(4) 0.1562(2) -0.03637(16) 0.0444(14) Uani 1 1 d . . .
H39A H 0.5496 0.1625 -0.0555 0.053 Uiso 1 1 calc R . .
C40 C 0.4335(4) 0.11286(19) -0.03407(15) 0.0384(13) Uani 1 1 d . . .
H40A H 0.4661 0.0891 -0.0519 0.046 Uiso 1 1 calc R . .
C41 C 0.3372(4) 0.10362(17) -0.00601(14) 0.0319(11) Uani 1 1 d . . .
C42 C 0.2770(4) 0.05795(18) -0.00303(15) 0.0427(14) Uani 1 1 d . . .
H42A H 0.3329 0.0314 -0.0087 0.051 Uiso 1 1 calc R . .
H42B H 0.2215 0.0600 -0.0258 0.051 Uiso 1 1 calc R . .
C43 C 0.2012(4) 0.11115(17) 0.15793(15) 0.0363(12) Uani 1 1 d . . .
H43A H 0.1619 0.1414 0.1584 0.044 Uiso 1 1 calc R . .
C44 C 0.2365(4) 0.08877(18) 0.19747(16) 0.0418(13) Uani 1 1 d . . .
H44A H 0.2221 0.1033 0.2243 0.050 Uiso 1 1 calc R . .
C45 C 0.2933(4) 0.04457(19) 0.19632(16) 0.0419(13) Uani 1 1 d . . .
H45A H 0.3187 0.0281 0.2227 0.050 Uiso 1 1 calc R . .
C46 C 0.3130(4) 0.02445(18) 0.15659(16) 0.0404(13) Uani 1 1 d . . .
H46A H 0.3521 -0.0058 0.1556 0.049 Uiso 1 1 calc R . .
C47 C 0.2753(4) 0.04880(18) 0.11814(16) 0.0347(12) Uani 1 1 d . . .
C48 C 0.2993(4) 0.02971(17) 0.07371(14) 0.0389(13) Uani 1 1 d . . .
H48A H 0.3769 0.0386 0.0611 0.047 Uiso 1 1 calc R . .
H48B H 0.2979 -0.0057 0.0778 0.047 Uiso 1 1 calc R . .
C49 C -0.0633(4) 0.0801(2) 0.12363(16) 0.0430(13) Uani 1 1 d . . .
H49A H -0.0716 0.1117 0.1320 0.052 Uiso 1 1 calc R . .
C50 C -0.1310(4) 0.0448(2) 0.14596(17) 0.0470(14) Uani 1 1 d . . .
H50A H -0.1855 0.0524 0.1695 0.056 Uiso 1 1 calc R . .
C51 C -0.1194(4) -0.0009(2) 0.13409(18) 0.0497(15) Uani 1 1 d . . .
H51A H -0.1672 -0.0251 0.1486 0.060 Uiso 1 1 calc R . .
C52 C -0.0374(4) -0.0113(2) 0.10090(17) 0.0457(14) Uani 1 1 d . . .
H52A H -0.0266 -0.0431 0.0930 0.055 Uiso 1 1 calc R . .
C53 C 0.0288(4) 0.02448(19) 0.07923(17) 0.0396(13) Uani 1 1 d . . .
C54 C 0.1192(4) 0.01701(19) 0.04145(17) 0.0463(14) Uani 1 1 d . . .
H54A H 0.1474 -0.0168 0.0439 0.056 Uiso 1 1 calc R . .
H54B H 0.0847 0.0238 0.0129 0.056 Uiso 1 1 calc R . .
C55 C 0.0804(3) 0.24990(19) -0.00533(15) 0.0361(12) Uani 1 1 d . . .
H55A H 0.0929 0.2162 -0.0038 0.043 Uiso 1 1 calc R . .
C56 C 0.0795(4) 0.2759(2) -0.04602(16) 0.0410(13) Uani 1 1 d . . .
H56A H 0.0914 0.2603 -0.0724 0.049 Uiso 1 1 calc R . .
C57 C 0.0608(4) 0.32551(18) -0.04824(15) 0.0380(12) Uani 1 1 d . . .
H57A H 0.0598 0.3442 -0.0760 0.046 Uiso 1 1 calc R . .
C58 C 0.0440(4) 0.34669(17) -0.00932(15) 0.0352(12) Uani 1 1 d . . .
H58A H 0.0303 0.3803 -0.0100 0.042 Uiso 1 1 calc R . .
C59 C 0.0471(3) 0.31925(17) 0.03021(15) 0.0287(11) Uani 1 1 d . . .
C60 C 0.0389(4) 0.33947(17) 0.07478(14) 0.0323(11) Uani 1 1 d . . .
H60A H 0.1167 0.3447 0.0829 0.039 Uiso 1 1 calc R . .
H60B H -0.0035 0.3708 0.0727 0.039 Uiso 1 1 calc R . .
C61 C -0.1952(4) 0.19980(18) 0.06596(15) 0.0351(12) Uani 1 1 d . . .
H61A H -0.1514 0.1718 0.0592 0.042 Uiso 1 1 calc R . .
C62 C -0.3093(4) 0.20197(18) 0.05911(17) 0.0435(13) Uani 1 1 d . . .
H62A H -0.3442 0.1759 0.0489 0.052 Uiso 1 1 calc R . .
C63 C -0.3716(4) 0.24339(18) 0.06757(16) 0.0437(13) Uani 1 1 d . . .
H63A H -0.4506 0.2463 0.0629 0.052 Uiso 1 1 calc R . .
C64 C -0.3186(3) 0.28054(17) 0.08279(15) 0.0338(12) Uani 1 1 d . . .
H64A H -0.3607 0.3093 0.0882 0.041 Uiso 1 1 calc R . .
C65 C -0.2042(3) 0.27572(16) 0.09018(14) 0.0267(11) Uani 1 1 d . . .
C66 C -0.1455(3) 0.31368(16) 0.10974(15) 0.0316(11) Uani 1 1 d . . .
H66A H -0.1624 0.3449 0.0931 0.038 Uiso 1 1 calc R . .
H66B H -0.1782 0.3153 0.1407 0.038 Uiso 1 1 calc R . .
C67 C 0.2698(4) 0.23179(18) 0.13233(15) 0.0338(12) Uani 1 1 d . . .
H67A H 0.2884 0.2058 0.1151 0.041 Uiso 1 1 calc R . .
C68 C 0.3496(4) 0.24564(19) 0.15811(16) 0.0377(12) Uani 1 1 d . . .
H68A H 0.4227 0.2297 0.1584 0.045 Uiso 1 1 calc R . .
C69 C 0.3219(4) 0.28342(19) 0.18397(16) 0.0411(13) Uani 1 1 d . . .
H69A H 0.3756 0.2930 0.2025 0.049 Uiso 1 1 calc R . .
C70 C 0.2169(4) 0.30656(18) 0.18251(15) 0.0348(12) Uani 1 1 d . . .
H70A H 0.1976 0.3327 0.1995 0.042 Uiso 1 1 calc R . .
C71 C 0.1398(3) 0.29144(17) 0.15621(14) 0.0305(11) Uani 1 1 d . . .
C72 C 0.0205(3) 0.31336(17) 0.15290(14) 0.0305(11) Uani 1 1 d . . .
H72A H -0.0320 0.2983 0.1770 0.037 Uiso 1 1 calc R . .
H72B H 0.0209 0.3480 0.1563 0.037 Uiso 1 1 calc R . .
Fe5 Fe 0.91956(5) 0.28277(2) 0.40657(2) 0.02902(16) Uani 1 1 d . . .
Fe6 Fe 0.82520(5) 0.39936(2) 0.43387(2) 0.02858(17) Uani 1 1 d . . .
O7 O 0.8578(2) 0.33990(11) 0.42006(10) 0.0345(8) Uani 1 1 d . . .
O8 O 1.0042(2) 0.30219(11) 0.34596(9) 0.0359(8) Uani 1 1 d . . .
H1W8 H 1.0706 0.3103 0.3447 0.054 Uiso 1 1 d R . .
O9 O 0.9264(2) 0.39812(10) 0.48679(10) 0.0331(8) Uani 1 1 d . . .
H1W9 H 0.9922 0.4072 0.4836 0.050 Uiso 1 1 d R . .
N17 N 1.0872(3) 0.27484(13) 0.42817(12) 0.0313(9) Uani 1 1 d . . .
N18 N 0.8797(3) 0.24464(14) 0.47028(12) 0.0300(9) Uani 1 1 d . . .
N19 N 0.7816(3) 0.25997(14) 0.37542(11) 0.0311(9) Uani 1 1 d . . .
N20 N 0.9693(3) 0.20720(13) 0.39366(11) 0.0284(9) Uani 1 1 d . . .
N21 N 0.9544(3) 0.44068(14) 0.39813(12) 0.0318(10) Uani 1 1 d . . .
N22 N 0.7337(3) 0.42679(14) 0.37853(12) 0.0316(9) Uani 1 1 d . . .
N23 N 0.6832(3) 0.38927(14) 0.48154(12) 0.0304(9) Uani 1 1 d . . .
N24 N 0.7743(3) 0.47421(14) 0.45084(12) 0.0322(10) Uani 1 1 d . . .
C73 C 1.1338(3) 0.30581(17) 0.45190(14) 0.0315(11) Uani 1 1 d . . .
H73A H 1.0900 0.3336 0.4592 0.038 Uiso 1 1 calc R . .
C74 C 1.2406(4) 0.29885(17) 0.46583(15) 0.0350(12) Uani 1 1 d . . .
H74A H 1.2714 0.3219 0.4816 0.042 Uiso 1 1 calc R . .
C75 C 1.3040(3) 0.25754(18) 0.45666(14) 0.0343(12) Uani 1 1 d . . .
H75A H 1.3785 0.2516 0.4662 0.041 Uiso 1 1 calc R . .
C76 C 1.2558(3) 0.22555(17) 0.43332(14) 0.0304(11) Uani 1 1 d . . .
H76A H 1.2973 0.1969 0.4268 0.036 Uiso 1 1 calc R . .
C77 C 1.1481(4) 0.23454(17) 0.41919(14) 0.0307(11) Uani 1 1 d . . .
C78 C 1.0956(3) 0.20262(16) 0.39063(15) 0.0314(11) Uani 1 1 d . . .
H78A H 1.1256 0.2105 0.3594 0.038 Uiso 1 1 calc R . .
H78B H 1.1190 0.1690 0.3995 0.038 Uiso 1 1 calc R . .
C79 C 0.8623(3) 0.26618(18) 0.50778(15) 0.0340(12) Uani 1 1 d . . .
H79A H 0.8500 0.3000 0.5055 0.041 Uiso 1 1 calc R . .
C80 C 0.8613(4) 0.2419(2) 0.54936(16) 0.0410(13) Uani 1 1 d . . .
H80A H 0.8496 0.2583 0.5752 0.049 Uiso 1 1 calc R . .
C81 C 0.8780(4) 0.1926(2) 0.55231(17) 0.0476(14) Uani 1 1 d . . .
H81A H 0.8763 0.1745 0.5804 0.057 Uiso 1 1 calc R . .
C82 C 0.8969(4) 0.17008(19) 0.51414(16) 0.0414(13) Uani 1 1 d . . .
H82A H 0.9087 0.1363 0.5157 0.050 Uiso 1 1 calc R . .
C83 C 0.8986(3) 0.19729(18) 0.47344(16) 0.0346(12) Uani 1 1 d . . .
C84 C 0.9140(4) 0.17466(17) 0.43017(14) 0.0342(12) Uani 1 1 d . . .
H84A H 0.9614 0.1447 0.4341 0.041 Uiso 1 1 calc R . .
H84B H 0.8384 0.1662 0.4220 0.041 Uiso 1 1 calc R . .
C85 C 0.6747(3) 0.28010(17) 0.37826(15) 0.0324(11) Uani 1 1 d . . .
H85A H 0.6597 0.3062 0.3956 0.039 Uiso 1 1 calc R . .
C86 C 0.5879(4) 0.26478(18) 0.35754(16) 0.0394(13) Uani 1 1 d . . .
H86A H 0.5140 0.2799 0.3605 0.047 Uiso 1 1 calc R . .
C87 C 0.6086(4) 0.22664(19) 0.33185(17) 0.0435(13) Uani 1 1 d . . .
H87A H 0.5497 0.2157 0.3164 0.052 Uiso 1 1 calc R . .
C88 C 0.7177(4) 0.20474(17) 0.32920(15) 0.0359(12) Uani 1 1 d . . .
H88A H 0.7337 0.1784 0.3121 0.043 Uiso 1 1 calc R . .
C89 C 0.8023(3) 0.22151(17) 0.35146(14) 0.0305(11) Uani 1 1 d . . .
C90 C 0.9209(3) 0.19928(17) 0.35143(14) 0.0322(12) Uani 1 1 d . . .
H90A H 0.9187 0.1646 0.3487 0.039 Uiso 1 1 calc R . .
H90B H 0.9697 0.2139 0.3259 0.039 Uiso 1 1 calc R . .
C91 C 1.0247(3) 0.42504(18) 0.36425(14) 0.0353(12) Uani 1 1 d . . .
H91A H 1.0176 0.3934 0.3567 0.042 Uiso 1 1 calc R . .
C92 C 1.1063(4) 0.45356(18) 0.34029(15) 0.0347(12) Uani 1 1 d . . .
H92A H 1.1550 0.4416 0.3169 0.042 Uiso 1 1 calc R . .
C93 C 1.1153(4) 0.49939(18) 0.35101(15) 0.0373(12) Uani 1 1 d . . .
H93A H 1.1711 0.5196 0.3354 0.045 Uiso 1 1 calc R . .
C94 C 1.0419(4) 0.51595(17) 0.38494(15) 0.0348(12) Uani 1 1 d . . .
H94A H 1.0475 0.5477 0.3925 0.042 Uiso 1 1 calc R . .
C95 C 0.9622(3) 0.48718(17) 0.40737(15) 0.0319(12) Uani 1 1 d . . .
C96 C 0.8792(3) 0.50158(17) 0.44543(15) 0.0338(12) Uani 1 1 d . . .
H96A H 0.9176 0.4966 0.4732 0.041 Uiso 1 1 calc R . .
H96B H 0.8584 0.5361 0.4401 0.041 Uiso 1 1 calc R . .
C97 C 0.7359(3) 0.40494(18) 0.34087(16) 0.0368(12) Uani 1 1 d . . .
H97A H 0.7592 0.3721 0.3416 0.044 Uiso 1 1 calc R . .
C98 C 0.7055(4) 0.4288(2) 0.30127(16) 0.0420(14) Uani 1 1 d . . .
H98A H 0.7049 0.4122 0.2757 0.050 Uiso 1 1 calc R . .
C99 C 0.6764(4) 0.4765(2) 0.29975(16) 0.0448(14) Uani 1 1 d . . .
H99A H 0.6577 0.4936 0.2727 0.054 Uiso 1 1 calc R . .
C100 C 0.6740(4) 0.50021(19) 0.33841(16) 0.0412(13) Uani 1 1 d . . .
H10B H 0.6544 0.5334 0.3380 0.049 Uiso 1 1 calc R . .
C101 C 0.7013(3) 0.47339(18) 0.37718(15) 0.0317(11) Uani 1 1 d . . .
C102 C 0.6876(3) 0.49351(17) 0.42151(14) 0.0330(12) Uani 1 1 d . . .
H10C H 0.6924 0.5287 0.4167 0.040 Uiso 1 1 calc R . .
H10D H 0.6108 0.4862 0.4361 0.040 Uiso 1 1 calc R . .
C103 C 0.6250(3) 0.34946(18) 0.48901(15) 0.0349(12) Uani 1 1 d . . .
H10E H 0.6465 0.3240 0.4714 0.042 Uiso 1 1 calc R . .
C104 C 0.5350(3) 0.34324(19) 0.52110(15) 0.0371(12) Uani 1 1 d . . .
H10F H 0.4958 0.3141 0.5260 0.044 Uiso 1 1 calc R . .
C105 C 0.5037(4) 0.3814(2) 0.54600(15) 0.0407(13) Uani 1 1 d . . .
H10G H 0.4413 0.3788 0.5681 0.049 Uiso 1 1 calc R . .
C106 C 0.5621(4) 0.42215(19) 0.53882(14) 0.0360(12) Uani 1 1 d . . .
H10H H 0.5414 0.4481 0.5559 0.043 Uiso 1 1 calc R . .
C107 C 0.6522(3) 0.42567(18) 0.50630(14) 0.0334(12) Uani 1 1 d . . .
C108 C 0.7247(4) 0.46949(17) 0.49747(15) 0.0367(12) Uani 1 1 d . . .
H10I H 0.6769 0.4985 0.5034 0.044 Uiso 1 1 calc R . .
H10J H 0.7869 0.4666 0.5175 0.044 Uiso 1 1 calc R . .
Fe7 Fe 0.33124(5) 0.64517(2) 0.18268(2) 0.03023(16) Uani 1 1 d . . .
Fe8 Fe 0.36713(5) 0.53233(2) 0.13835(2) 0.02615(15) Uani 1 1 d . . .
O10 O 0.3417(2) 0.58931(11) 0.15990(9) 0.0305(7) Uani 1 1 d . . .
O11 O 0.4353(2) 0.62922(11) 0.23396(10) 0.0381(8) Uani 1 1 d . . .
H111 H 0.5015 0.6377 0.2311 0.057 Uiso 1 1 d R . .
O12 O 0.4211(2) 0.55703(11) 0.07290(9) 0.0342(7) Uani 1 1 d . . .
H112 H 0.4907 0.5589 0.0686 0.051 Uiso 1 1 d R . .
N25 N 0.2478(3) 0.68520(14) 0.13024(12) 0.0351(10) Uani 1 1 d . . .
N26 N 0.1939(3) 0.63360(14) 0.23191(12) 0.0308(9) Uani 1 1 d . . .
N27 N 0.4728(3) 0.68349(14) 0.15070(12) 0.0346(10) Uani 1 1 d . . .
N28 N 0.2992(3) 0.71697(14) 0.20858(13) 0.0383(10) Uani 1 1 d . . .
N29 N 0.3527(3) 0.48903(13) 0.20046(11) 0.0284(9) Uani 1 1 d . . .
N30 N 0.5444(3) 0.51541(14) 0.14358(11) 0.0310(9) Uani 1 1 d . . .
N31 N 0.2068(3) 0.52332(13) 0.11534(11) 0.0268(9) Uani 1 1 d . . .
N32 N 0.3818(3) 0.45864(13) 0.11662(11) 0.0269(9) Uani 1 1 d . . .
C109 C 0.2538(4) 0.67086(18) 0.08919(17) 0.0401(13) Uani 1 1 d . . .
H10K H 0.2741 0.6384 0.0853 0.048 Uiso 1 1 calc R . .
C110 C 0.2312(4) 0.7020(2) 0.05242(17) 0.0422(13) Uani 1 1 d . . .
H11A H 0.2379 0.6914 0.0237 0.051 Uiso 1 1 calc R . .
C111 C 0.1987(4) 0.74917(19) 0.05877(17) 0.0490(14) Uani 1 1 d . . .
H11B H 0.1815 0.7713 0.0343 0.059 Uiso 1 1 calc R . .
C112 C 0.1914(4) 0.7636(2) 0.10119(17) 0.0487(14) Uani 1 1 d . . .
H11C H 0.1688 0.7956 0.1061 0.058 Uiso 1 1 calc R . .
C113 C 0.2174(4) 0.73093(18) 0.13611(16) 0.0384(12) Uani 1 1 d . . .
C114 C 0.2085(4) 0.74264(17) 0.18364(15) 0.0406(13) Uani 1 1 d . . .
H11D H 0.2148 0.7775 0.1842 0.049 Uiso 1 1 calc R . .
H11E H 0.1326 0.7337 0.1982 0.049 Uiso 1 1 calc R . .
C115 C 0.1320(4) 0.59474(18) 0.23703(14) 0.0345(12) Uani 1 1 d . . .
H11F H 0.1452 0.5721 0.2158 0.041 Uiso 1 1 calc R . .
C116 C 0.0494(4) 0.5857(2) 0.27178(15) 0.0427(13) Uani 1 1 d . . .
H11G H 0.0063 0.5576 0.2751 0.051 Uiso 1 1 calc R . .
C117 C 0.0331(4) 0.6205(2) 0.30195(16) 0.0454(14) Uani 1 1 d . . .
H11H H -0.0230 0.6159 0.3263 0.054 Uiso 1 1 calc R . .
C118 C 0.0948(4) 0.66032(19) 0.29730(16) 0.0426(13) Uani 1 1 d . . .
H11I H 0.0821 0.6836 0.3179 0.051 Uiso 1 1 calc R . .
C119 C 0.1768(4) 0.66652(18) 0.26195(15) 0.0357(12) Uani 1 1 d . . .
C120 C 0.2552(4) 0.70740(19) 0.25559(16) 0.0454(14) Uani 1 1 d . . .
H12C H 0.2137 0.7364 0.2655 0.054 Uiso 1 1 calc R . .
H12D H 0.3202 0.6999 0.2740 0.054 Uiso 1 1 calc R . .
C121 C 0.5408(4) 0.66959(18) 0.11511(15) 0.0350(12) Uani 1 1 d . . .
H12E H 0.5317 0.6389 0.1058 0.042 Uiso 1 1 calc R . .
C122 C 0.6210(4) 0.6981(2) 0.09266(17) 0.0433(14) Uani 1 1 d . . .
H12F H 0.6678 0.6871 0.0684 0.052 Uiso 1 1 calc R . .
C123 C 0.6340(4) 0.7426(2) 0.10507(17) 0.0472(14) Uani 1 1 d . . .
H12G H 0.6903 0.7627 0.0897 0.057 Uiso 1 1 calc R . .
C124 C 0.5642(4) 0.75824(19) 0.14042(17) 0.0416(13) Uani 1 1 d . . .
H12H H 0.5713 0.7894 0.1491 0.050 Uiso 1 1 calc R . .
C125 C 0.4841(4) 0.72782(19) 0.16286(16) 0.0393(13) Uani 1 1 d . . .
C126 C 0.4096(4) 0.74049(19) 0.20330(17) 0.0445(13) Uani 1 1 d . . .
H12I H 0.4510 0.7311 0.2299 0.053 Uiso 1 1 calc R . .
H12J H 0.3953 0.7756 0.2012 0.053 Uiso 1 1 calc R . .
C127 C 0.3638(3) 0.50638(17) 0.23930(14) 0.0295(11) Uani 1 1 d . . .
H12K H 0.3559 0.5399 0.2412 0.035 Uiso 1 1 calc R . .
C128 C 0.3866(3) 0.47606(18) 0.27675(15) 0.0342(12) Uani 1 1 d . . .
H12L H 0.3930 0.4889 0.3040 0.041 Uiso 1 1 calc R . .
C129 C 0.3999(3) 0.42752(17) 0.27447(16) 0.0349(12) Uani 1 1 d . . .
H12M H 0.4178 0.4064 0.2995 0.042 Uiso 1 1 calc R . .
C130 C 0.3863(3) 0.41061(17) 0.23443(15) 0.0353(12) Uani 1 1 d . . .
H13B H 0.3944 0.3772 0.2319 0.042 Uiso 1 1 calc R . .
C131 C 0.3615(3) 0.44098(16) 0.19843(14) 0.0292(11) Uani 1 1 d . . .
C132 C 0.3390(3) 0.42475(15) 0.15480(13) 0.0275(10) Uani 1 1 d . . .
H13C H 0.3766 0.3928 0.1519 0.033 Uiso 1 1 calc R . .
H13D H 0.2557 0.4216 0.1540 0.033 Uiso 1 1 calc R . .
C133 C 0.6127(3) 0.53960(18) 0.16495(14) 0.0332(11) Uani 1 1 d . . .
H13E H 0.5843 0.5691 0.1751 0.040 Uiso 1 1 calc R . .
C134 C 0.7215(4) 0.5243(2) 0.17300(15) 0.0431(14) Uani 1 1 d . . .
H13F H 0.7683 0.5431 0.1877 0.052 Uiso 1 1 calc R . .
C135 C 0.7620(4) 0.4804(2) 0.15915(16) 0.0459(14) Uani 1 1 d . . .
H13G H 0.8373 0.4686 0.1642 0.055 Uiso 1 1 calc R . .
C136 C 0.6911(4) 0.45428(18) 0.13801(14) 0.0384(13) Uani 1 1 d . . .
H13H H 0.7172 0.4241 0.1288 0.046 Uiso 1 1 calc R . .
C137 C 0.5820(4) 0.47186(17) 0.13006(14) 0.0338(12) Uani 1 1 d . . .
C138 C 0.5052(3) 0.44826(17) 0.10401(15) 0.0340(12) Uani 1 1 d . . .
H13I H 0.5207 0.4132 0.1081 0.041 Uiso 1 1 calc R . .
H13J H 0.5225 0.4589 0.0722 0.041 Uiso 1 1 calc R . .
C139 C 0.1122(3) 0.55166(15) 0.12294(14) 0.0274(10) Uani 1 1 d . . .
H13K H 0.1161 0.5765 0.1416 0.033 Uiso 1 1 calc R . .
C140 C 0.0116(3) 0.54641(16) 0.10528(14) 0.0303(11) Uani 1 1 d . . .
H14B H -0.0529 0.5670 0.1118 0.036 Uiso 1 1 calc R . .
C141 C 0.0051(4) 0.51062(18) 0.07774(15) 0.0390(12) Uani 1 1 d . . .
H14C H -0.0634 0.5064 0.0645 0.047 Uiso 1 1 calc R . .
C142 C 0.1017(4) 0.48096(17) 0.06993(15) 0.0348(12) Uani 1 1 d . . .
H14D H 0.0990 0.4558 0.0516 0.042 Uiso 1 1 calc R . .
C143 C 0.2000(3) 0.48794(16) 0.08846(14) 0.0268(10) Uani 1 1 d . . .
C144 C 0.3089(3) 0.45826(16) 0.08004(14) 0.0306(11) Uani 1 1 d . . .
H14E H 0.2899 0.4249 0.0769 0.037 Uiso 1 1 calc R . .
H14F H 0.3509 0.4713 0.0521 0.037 Uiso 1 1 calc R . .
Cl1 Cl -0.11915(9) 0.08528(5) 0.27488(4) 0.0386(3) Uani 1 1 d . . .
O13 O -0.1666(4) 0.11446(17) 0.24035(18) 0.1149(19) Uani 1 1 d . . .
O14 O -0.0078(3) 0.09877(13) 0.28041(12) 0.0546(10) Uani 1 1 d . . .
O15 O -0.1248(3) 0.03615(13) 0.26997(13) 0.0646(11) Uani 1 1 d . . .
O16 O -0.1886(3) 0.09482(15) 0.31467(15) 0.0943(16) Uani 1 1 d . . .
Cl2 Cl 0.35831(10) 0.59800(5) 0.35134(4) 0.0387(3) Uani 1 1 d . . .
O17 O 0.3304(3) 0.58446(12) 0.30903(10) 0.0414(9) Uani 1 1 d . . .
O18 O 0.2856(3) 0.57290(16) 0.38500(11) 0.0732(13) Uani 1 1 d . . .
O19 O 0.3342(4) 0.64795(15) 0.35302(15) 0.0887(15) Uani 1 1 d . . .
O20 O 0.4746(3) 0.58892(16) 0.35632(11) 0.0697(13) Uani 1 1 d . . .
Cl3 Cl 0.38346(9) 0.33387(4) 0.03356(4) 0.0347(3) Uani 1 1 d . . .
O21 O 0.4828(3) 0.34055(14) 0.00318(12) 0.0665(11) Uani 1 1 d . . .
O22 O 0.2915(2) 0.36568(11) 0.01836(10) 0.0397(8) Uani 1 1 d . . .
O23 O 0.4094(3) 0.34461(13) 0.07613(11) 0.0611(11) Uani 1 1 d . . .
O24 O 0.3495(3) 0.28611(12) 0.03482(12) 0.0584(10) Uani 1 1 d . . .
Cl4 Cl 0.84955(10) 0.85062(5) 0.10696(4) 0.0389(3) Uani 1 1 d . . .
O25 O 0.8222(2) 0.83182(11) 0.06593(9) 0.0358(8) Uani 1 1 d . . .
O26 O 0.8006(3) 0.82013(14) 0.14359(11) 0.0617(11) Uani 1 1 d . . .
O27 O 0.9696(2) 0.85389(13) 0.10647(10) 0.0488(9) Uani 1 1 d . . .
O28 O 0.7974(3) 0.89834(13) 0.10803(11) 0.0554(10) Uani 1 1 d . . .
Cl5 Cl 0.14605(9) 0.06607(5) 0.46765(4) 0.0390(3) Uani 1 1 d . . .
O29 O 0.0521(3) 0.06573(14) 0.50096(11) 0.0595(11) Uani 1 1 d . . .
O30 O 0.1048(3) 0.05582(14) 0.42687(11) 0.0598(11) Uani 1 1 d . . .
O31 O 0.2319(3) 0.02971(13) 0.48056(12) 0.0523(10) Uani 1 1 d . . .
O32 O 0.1997(3) 0.11081(13) 0.46230(11) 0.0562(10) Uani 1 1 d . . .
Cl6 Cl 0.23694(9) 0.57087(4) -0.01803(4) 0.0304(3) Uani 1 1 d . . .
O33 O 0.2902(3) 0.60572(12) -0.04986(10) 0.0465(9) Uani 1 1 d . . .
O34 O 0.1233(2) 0.56386(12) -0.02772(11) 0.0443(9) Uani 1 1 d . . .
O35 O 0.3031(3) 0.52620(12) -0.01816(10) 0.0477(9) Uani 1 1 d . . .
O36 O 0.2360(2) 0.58743(11) 0.02547(9) 0.0391(8) Uani 1 1 d . . .
Cl7 Cl 0.30332(9) 0.18600(5) 0.29361(4) 0.0396(3) Uani 1 1 d . . .
O37 O 0.2092(3) 0.22038(13) 0.28508(11) 0.0498(10) Uani 1 1 d . . .
O38 O 0.4007(3) 0.20003(13) 0.26377(11) 0.0513(10) Uani 1 1 d . . .
O39 O 0.3341(2) 0.18592(13) 0.33809(10) 0.0523(10) Uani 1 1 d . . .
O40 O 0.2697(3) 0.13946(14) 0.28642(12) 0.0613(11) Uani 1 1 d . . .
Cl8 Cl 0.57645(10) 0.17516(5) 0.47796(4) 0.0398(3) Uani 1 1 d . . .
O41 O 0.4622(3) 0.16111(12) 0.47899(12) 0.0525(10) Uani 1 1 d . . .
O42 O 0.6365(3) 0.14461(14) 0.50903(13) 0.0685(12) Uani 1 1 d . . .
O43 O 0.5799(3) 0.22382(13) 0.48753(11) 0.0504(10) Uani 1 1 d . . .
O44 O 0.6295(3) 0.17029(14) 0.43402(12) 0.0692(12) Uani 1 1 d . . .
Cl9 Cl 0.62549(12) 0.05845(6) 0.06273(5) 0.0538(4) Uani 1 1 d D . .
O45 O 0.6035(5) 0.04919(17) 0.01996(14) 0.118(2) Uani 1 1 d D . .
O46 O 0.5376(4) 0.09250(16) 0.07633(16) 0.0983(16) Uani 1 1 d D . .
O47 O 0.6214(4) 0.01432(14) 0.09023(12) 0.0773(13) Uani 1 1 d D . .
O48 O 0.7299(4) 0.0803(2) 0.06244(19) 0.128(2) Uani 1 1 d D . .
Cl10 Cl 0.11684(9) 0.81771(4) 0.32117(4) 0.0351(3) Uani 1 1 d . . .
O49 O 0.0284(2) 0.85232(12) 0.33435(11) 0.0481(9) Uani 1 1 d . . .
O50 O 0.2260(2) 0.83321(12) 0.33061(10) 0.0402(8) Uani 1 1 d . . .
O51 O 0.0946(3) 0.77171(12) 0.34524(10) 0.0432(8) Uani 1 1 d . . .
O52 O 0.1176(2) 0.81375(12) 0.27438(10) 0.0442(9) Uani 1 1 d . . .
Cl11 Cl 0.64762(11) 0.30906(6) 0.21732(4) 0.0488(4) Uani 1 1 d . . .
O53 O 0.7676(3) 0.29766(15) 0.21650(11) 0.0612(11) Uani 1 1 d . . .
O54 O 0.6136(3) 0.33026(14) 0.25747(11) 0.0687(12) Uani 1 1 d . . .
O55 O 0.6188(3) 0.33923(15) 0.17925(12) 0.0697(12) Uani 1 1 d . . .
O56 O 0.5902(3) 0.26474(14) 0.21684(14) 0.0695(12) Uani 1 1 d . . .
Cl12 Cl 0.31447(11) 0.89030(5) 0.13683(4) 0.0471(3) Uani 1 1 d D . .
O57 O 0.2774(3) 0.89934(14) 0.18224(11) 0.0658(11) Uani 1 1 d D . .
O58 O 0.2251(3) 0.90221(15) 0.10991(12) 0.0705(12) Uani 1 1 d D . .
O59 O 0.4112(2) 0.91914(12) 0.12255(10) 0.0466(9) Uani 1 1 d D . .
O60 O 0.3508(3) 0.84121(12) 0.13715(13) 0.0776(13) Uani 1 1 d D . .
Cl13 Cl 0.03944(9) 0.44012(5) 0.21837(4) 0.0373(3) Uani 1 1 d . . .
O61 O 0.0426(3) 0.43437(12) 0.17176(10) 0.0457(9) Uani 1 1 d . . .
O62 O 0.0772(4) 0.48536(15) 0.22496(13) 0.0898(15) Uani 1 1 d . . .
O63 O 0.1173(3) 0.40620(16) 0.23805(12) 0.0763(14) Uani 1 1 d . . .
O64 O -0.0715(3) 0.43274(17) 0.23791(12) 0.0820(14) Uani 1 1 d . . .
Cl14 Cl 0.90511(12) 0.67689(7) 0.17929(5) 0.0669(5) Uani 1 1 d D . .
O65 O 0.9297(15) 0.6992(4) 0.2171(3) 0.0461(18) Uani 0.365(5) 1 d PD A 1
O66 O 0.8870(9) 0.62590(18) 0.1943(3) 0.115(4) Uani 0.365(5) 1 d PD A 1
O67 O 1.0034(7) 0.6734(5) 0.1485(3) 0.101(2) Uani 0.365(5) 1 d PD A 1
O68 O 0.8053(7) 0.6948(5) 0.1606(5) 0.086(2) Uani 0.365(5) 1 d PD A 1
O651 O 0.9211(8) 0.6836(2) 0.22433(14) 0.0461(18) Uani 0.635(5) 1 d PD A 2
O661 O 0.9702(7) 0.6381(2) 0.1644(2) 0.115(4) Uani 0.635(5) 1 d PD A 2
O671 O 0.9512(6) 0.7202(2) 0.15273(19) 0.101(2) Uani 0.635(5) 1 d PD A 2
O681 O 0.7902(4) 0.6763(3) 0.1711(3) 0.086(2) Uani 0.635(5) 1 d PD A 2
Cl15 Cl 0.80836(11) 0.64352(5) 0.40526(5) 0.0513(4) Uani 1 1 d D . .
O69 O 0.9196(17) 0.6635(12) 0.3971(12) 0.071(10) Uani 0.44(2) 1 d PD B 1
O70 O 0.7773(17) 0.6235(7) 0.4492(4) 0.067(3) Uani 0.44(2) 1 d PDU B 1
O71 O 0.783(5) 0.6099(8) 0.3751(12) 0.042(3) Uani 0.44(2) 1 d PD B 1
O72 O 0.7209(11) 0.6813(5) 0.4105(5) 0.045(4) Uani 0.44(2) 1 d PDU B 1
O691 O 0.9142(12) 0.6647(7) 0.3876(8) 0.029(3) Uani 0.56(2) 1 d PD B 2
O701 O 0.8303(14) 0.6263(5) 0.4510(3) 0.067(3) Uani 0.56(2) 1 d PD B 2
O711 O 0.798(4) 0.6009(6) 0.3829(9) 0.042(3) Uani 0.56(2) 1 d PD B 2
O721 O 0.7171(9) 0.6771(4) 0.3895(5) 0.052(3) Uani 0.56(2) 1 d PD B 2
Cl16 Cl 0.40739(9) 0.40910(5) 0.40852(4) 0.0381(3) Uani 1 1 d . . .
O73 O 0.4535(3) 0.44605(17) 0.37889(13) 0.0793(13) Uani 1 1 d . . .
O74 O 0.2900(2) 0.40235(13) 0.40008(11) 0.0491(10) Uani 1 1 d . . .
O75 O 0.4085(3) 0.42151(14) 0.45294(11) 0.0590(11) Uani 1 1 d . . .
O76 O 0.4728(3) 0.36603(15) 0.40273(13) 0.0697(12) Uani 1 1 d . . .
O77 O 0.1234(2) 0.63957(13) 0.43218(10) 0.0494(10) Uani 1 1 d . . .
H177 H 0.0653 0.6467 0.4196 0.074 Uiso 1 1 d R . .
H277 H 0.1854 0.6291 0.4220 0.074 Uiso 1 1 d R . .
O78 O 0.5793(2) 0.93381(12) 0.48000(10) 0.0447(9) Uani 1 1 d . . .
H178 H 0.6327 0.9492 0.4857 0.067 Uiso 1 1 d R . .
H278 H 0.5601 0.9067 0.4894 0.067 Uiso 1 1 d R . .
O79 O 0.2563(3) 0.94544(14) 0.43247(11) 0.0575(11) Uani 1 1 d . . .
H179 H 0.1927 0.9404 0.4254 0.086 Uiso 1 1 d R . .
O80 O 0.7383(2) 0.18780(13) 0.18281(11) 0.0520(10) Uani 1 1 d . . .
H180 H 0.7668 0.1606 0.1845 0.078 Uiso 1 1 d R . .
O81 O 0.6426(2) 0.56429(11) 0.05091(10) 0.0432(8) Uani 1 1 d . . .
H181 H 0.6760 0.5865 0.0364 0.065 Uiso 1 1 d R . .
O82 O 0.3681(2) 0.84019(12) 0.25266(11) 0.0469(9) Uani 1 1 d . . .
H182 H 0.3355 0.8621 0.2382 0.070 Uiso 1 1 d R . .
O83 O 0.6128(3) 0.91507(13) 0.17183(10) 0.0512(10) Uani 1 1 d . . .
H183 H 0.6794 0.9129 0.1614 0.077 Uiso 1 1 d R . .
H283 H 0.5530 0.9134 0.1602 0.077 Uiso 1 1 d R . .
O84 O 0.9069(3) 0.33325(15) 0.27569(12) 0.0691(12) Uani 1 1 d . . .
H184 H 0.8626 0.3200 0.2621 0.104 Uiso 1 1 d R . .
O85 O 0.1416(2) 0.42963(12) 0.47199(11) 0.0446(9) Uani 1 1 d . . .
O86 O 0.0575(3) 0.18700(13) 0.23081(11) 0.0543(10) Uani 1 1 d . . .
H186 H 0.1055 0.2033 0.2394 0.081 Uiso 1 1 d R . .
H286 H 0.0295 0.1621 0.2424 0.081 Uiso 1 1 d R . .
O87 O 0.1566(3) 0.88227(15) 0.01908(12) 0.0651(12) Uani 1 1 d . . .
O88 O 0.2153(2) 0.33278(13) 0.34404(11) 0.0571(10) Uani 1 1 d . . .
H881 H 0.2702 0.3200 0.3306 0.086 Uiso 1 1 d R . .
O89 O 0.6317(5) 0.6673(3) 0.2360(3) 0.0682(17) Uani 0.50 1 d P . .
O891 O 0.6590(5) 0.6217(3) 0.2267(3) 0.0682(17) Uani 0.50 1 d P . .
O1W O 0.3897(3) 0.30192(13) 0.28722(11) 0.0580(10) Uani 1 1 d . . .
O2W O 0.0477(4) 0.91515(18) 0.40202(18) 0.1170(18) Uani 1 1 d . . .
O3W O 0.7580(6) 0.6513(3) 0.2935(2) 0.091(2) Uani 0.634(6) 1 d P . .
O3W1 O 0.7506(10) 0.6077(5) 0.2820(4) 0.091(2) Uani 0.366(6) 1 d P . .

loop_
_atom_site_aniso_label
_atom_site_aniso_U_11
_atom_site_aniso_U_22
_atom_site_aniso_U_33
_atom_site_aniso_U_23
_atom_site_aniso_U_13
_atom_site_aniso_U_12
Fe1 0.0273(3) 0.0295(4) 0.0312(4) -0.0026(3) -0.0003(3) 0.0023(3)
Fe2 0.0278(3) 0.0305(4) 0.0298(4) -0.0024(3) 0.0028(3) 0.0000(3)
O1 0.0383(17) 0.032(2) 0.0378(19) -0.0059(16) 0.0008(15) 0.0087(15)
O2 0.0291(16) 0.039(2) 0.0317(18) 0.0011(16) -0.0039(14) 0.0016(15)
O3 0.0341(17) 0.048(2) 0.0354(19) 0.0062(17) 0.0034(14) -0.0071(16)
N1 0.033(2) 0.023(2) 0.024(2) -0.0003(18) -0.0014(16) -0.0004(18)
N2 0.026(2) 0.037(3) 0.032(2) -0.001(2) 0.0021(17) 0.0027(18)
N3 0.030(2) 0.041(3) 0.033(2) 0.000(2) -0.0001(17) 0.0017(19)
N4 0.031(2) 0.027(2) 0.032(2) 0.0006(19) -0.0036(17) -0.0027(18)
N5 0.033(2) 0.027(2) 0.035(2) -0.0051(19) 0.0039(17) 0.0001(18)
N6 0.027(2) 0.034(3) 0.029(2) -0.0070(19) -0.0013(16) 0.0031(18)
N7 0.029(2) 0.041(3) 0.037(2) -0.008(2) 0.0025(18) -0.0043(19)
N8 0.033(2) 0.032(3) 0.032(2) -0.0085(19) 0.0007(18) -0.0035(18)
C1 0.031(3) 0.025(3) 0.039(3) -0.003(2) -0.002(2) 0.002(2)
C2 0.036(3) 0.025(3) 0.043(3) -0.003(2) -0.006(2) -0.002(2)
C3 0.027(2) 0.042(3) 0.040(3) 0.002(3) -0.004(2) 0.000(2)
C4 0.023(2) 0.028(3) 0.031(3) 0.002(2) 0.001(2) 0.002(2)
C5 0.024(2) 0.026(3) 0.025(3) 0.002(2) 0.0017(19) -0.003(2)
C6 0.031(2) 0.035(3) 0.026(3) 0.001(2) -0.003(2) 0.009(2)
C7 0.026(2) 0.041(3) 0.037(3) 0.001(3) 0.000(2) 0.005(2)
C8 0.026(3) 0.060(4) 0.035(3) -0.001(3) -0.001(2) 0.004(3)
C9 0.035(3) 0.051(4) 0.042(3) 0.011(3) 0.006(2) 0.002(3)
C10 0.035(3) 0.035(3) 0.043(3) 0.011(3) -0.002(2) -0.001(2)
C11 0.024(2) 0.033(3) 0.045(3) 0.001(3) -0.002(2) -0.001(2)
C12 0.036(3) 0.025(3) 0.041(3) -0.002(2) -0.006(2) -0.002(2)
C13 0.030(3) 0.053(4) 0.041(3) -0.001(3) 0.003(2) -0.005(2)
C14 0.024(3) 0.070(4) 0.052(4) 0.005(3) -0.006(2) -0.011(3)
C15 0.046(3) 0.060(4) 0.045(3) 0.000(3) -0.015(3) -0.021(3)
C16 0.040(3) 0.034(3) 0.055(4) 0.000(3) -0.004(3) -0.008(2)
C17 0.040(3) 0.031(3) 0.031(3) 0.001(2) -0.003(2) -0.015(2)
C18 0.040(3) 0.024(3) 0.035(3) -0.009(2) -0.010(2) -0.002(2)
C19 0.034(3) 0.031(3) 0.033(3) -0.007(2) -0.004(2) 0.005(2)
C20 0.038(3) 0.048(4) 0.038(3) -0.012(3) 0.001(2) 0.002(3)
C21 0.029(3) 0.052(4) 0.028(3) 0.006(2) 0.001(2) 0.000(2)
C22 0.028(2) 0.026(3) 0.041(3) 0.000(2) 0.004(2) -0.003(2)
C23 0.029(2) 0.030(3) 0.028(3) 0.001(2) 0.000(2) -0.005(2)
C24 0.038(3) 0.028(3) 0.033(3) -0.002(2) -0.002(2) 0.001(2)
C25 0.027(2) 0.029(3) 0.033(3) 0.000(2) 0.002(2) -0.002(2)
C26 0.040(3) 0.025(3) 0.041(3) 0.005(2) -0.007(2) -0.013(2)
C27 0.025(2) 0.058(4) 0.027(3) 0.001(3) -0.002(2) 0.005(2)
C28 0.034(3) 0.038(3) 0.030(3) -0.001(2) 0.000(2) 0.003(2)
C29 0.024(2) 0.036(3) 0.031(3) -0.003(2) -0.003(2) 0.002(2)
C30 0.037(3) 0.046(4) 0.027(3) -0.009(2) 0.000(2) 0.004(2)
C31 0.027(2) 0.046(4) 0.036(3) 0.005(3) -0.004(2) -0.004(2)
C32 0.028(3) 0.062(4) 0.041(3) 0.014(3) 0.002(2) -0.005(3)
C33 0.037(3) 0.058(4) 0.062(4) 0.024(3) 0.000(3) -0.016(3)
C34 0.036(3) 0.040(4) 0.057(4) 0.009(3) -0.004(3) -0.006(3)
C35 0.031(3) 0.041(4) 0.041(3) -0.003(3) -0.002(2) -0.004(2)
C36 0.043(3) 0.036(3) 0.049(3) -0.005(3) -0.003(2) -0.009(2)
Fe3 0.0328(4) 0.0253(4) 0.0290(4) -0.0025(3) 0.0061(3) -0.0009(3)
Fe4 0.0288(3) 0.0254(4) 0.0259(4) -0.0029(3) 0.0012(3) 0.0009(3)
O4 0.0410(17) 0.026(2) 0.0293(18) -0.0044(15) 0.0029(14) 0.0048(15)
O5 0.0298(16) 0.041(2) 0.0389(19) -0.0059(17) -0.0015(14) -0.0058(15)
O6 0.0306(16) 0.034(2) 0.0311(18) 0.0023(15) 0.0052(13) -0.0016(14)
N9 0.034(2) 0.023(2) 0.035(2) -0.0079(19) 0.0028(17) 0.0035(18)
N10 0.034(2) 0.026(2) 0.029(2) -0.0002(18) 0.0061(17) 0.0009(18)
N11 0.037(2) 0.033(3) 0.037(2) 0.000(2) 0.0026(18) -0.0077(19)
N12 0.048(2) 0.023(2) 0.036(2) -0.0043(19) 0.010(2) -0.0041(19)
N13 0.028(2) 0.030(3) 0.026(2) 0.0003(18) 0.0019(16) 0.0021(17)
N14 0.030(2) 0.026(2) 0.024(2) -0.0031(18) -0.0012(16) -0.0051(18)
N15 0.032(2) 0.028(2) 0.030(2) -0.0014(18) 0.0003(17) -0.0030(18)
N16 0.029(2) 0.026(2) 0.024(2) -0.0045(18) -0.0003(16) -0.0046(17)
C37 0.026(2) 0.036(3) 0.030(3) -0.003(2) -0.003(2) 0.001(2)
C38 0.041(3) 0.039(3) 0.038(3) 0.007(3) -0.004(2) -0.007(2)
C39 0.032(3) 0.061(4) 0.036(3) 0.006(3) 0.008(2) 0.003(3)
C40 0.040(3) 0.040(4) 0.030(3) 0.003(2) 0.012(2) 0.006(3)
C41 0.038(3) 0.027(3) 0.029(3) 0.000(2) 0.000(2) 0.004(2)
C42 0.055(3) 0.039(4) 0.032(3) -0.009(3) 0.006(2) 0.010(3)
C43 0.041(3) 0.028(3) 0.037(3) -0.001(2) 0.001(2) 0.006(2)
C44 0.047(3) 0.038(3) 0.038(3) 0.002(3) 0.002(2) 0.006(3)
C45 0.042(3) 0.044(4) 0.037(3) 0.007(3) -0.006(2) -0.002(3)
C46 0.040(3) 0.035(3) 0.046(3) -0.004(3) -0.001(2) 0.000(2)
C47 0.034(3) 0.028(3) 0.040(3) 0.000(2) 0.005(2) 0.000(2)
C48 0.053(3) 0.029(3) 0.032(3) 0.003(2) 0.003(2) 0.011(2)
C49 0.036(3) 0.047(4) 0.045(3) -0.002(3) -0.001(2) -0.004(3)
C50 0.032(3) 0.059(4) 0.045(3) 0.014(3) 0.005(2) -0.009(3)
C51 0.038(3) 0.042(4) 0.065(4) 0.019(3) -0.007(3) -0.015(3)
C52 0.047(3) 0.032(3) 0.057(4) 0.007(3) -0.010(3) -0.013(3)
C53 0.047(3) 0.027(3) 0.044(3) 0.000(3) -0.004(2) -0.010(2)
C54 0.058(3) 0.031(3) 0.050(3) -0.006(3) 0.007(3) -0.016(3)
C55 0.035(3) 0.042(3) 0.030(3) -0.004(3) 0.004(2) 0.008(2)
C56 0.039(3) 0.054(4) 0.028(3) -0.005(3) 0.006(2) 0.010(3)
C57 0.037(3) 0.042(4) 0.031(3) 0.003(2) 0.001(2) 0.009(2)
C58 0.043(3) 0.023(3) 0.039(3) 0.001(2) -0.003(2) 0.000(2)
C59 0.021(2) 0.031(3) 0.034(3) -0.004(2) 0.001(2) -0.003(2)
C60 0.032(2) 0.030(3) 0.035(3) -0.001(2) -0.002(2) 0.000(2)
C61 0.039(3) 0.033(3) 0.034(3) -0.006(2) -0.004(2) 0.002(2)
C62 0.040(3) 0.032(3) 0.060(4) -0.004(3) -0.013(3) -0.005(2)
C63 0.033(3) 0.040(4) 0.060(4) -0.006(3) -0.013(2) 0.004(2)
C64 0.029(3) 0.030(3) 0.041(3) 0.002(2) -0.004(2) 0.001(2)
C65 0.028(2) 0.028(3) 0.022(2) 0.005(2) -0.0007(19) 0.000(2)
C66 0.031(2) 0.027(3) 0.037(3) -0.006(2) -0.001(2) 0.004(2)
C67 0.032(3) 0.036(3) 0.031(3) 0.004(2) 0.001(2) 0.001(2)
C68 0.030(3) 0.043(3) 0.039(3) 0.001(3) -0.005(2) -0.002(2)
C69 0.037(3) 0.048(4) 0.039(3) 0.003(3) -0.009(2) -0.014(3)
C70 0.041(3) 0.035(3) 0.028(3) 0.004(2) -0.002(2) -0.007(2)
C71 0.030(2) 0.033(3) 0.027(3) 0.005(2) 0.003(2) -0.007(2)
C72 0.028(2) 0.033(3) 0.030(3) -0.005(2) -0.001(2) -0.003(2)
Fe5 0.0265(3) 0.0276(4) 0.0330(4) -0.0068(3) 0.0013(3) -0.0001(3)
Fe6 0.0264(3) 0.0270(4) 0.0314(4) -0.0050(3) 0.0044(3) -0.0005(3)
O7 0.0398(18) 0.026(2) 0.0385(19) -0.0099(16) 0.0011(15) -0.0009(15)
O8 0.0274(16) 0.037(2) 0.043(2) -0.0076(16) 0.0067(14) -0.0040(14)
O9 0.0243(15) 0.029(2) 0.046(2) -0.0046(16) -0.0010(14) -0.0054(13)
N17 0.034(2) 0.023(2) 0.035(2) -0.0079(19) 0.0100(17) -0.0036(18)
N18 0.0271(19) 0.029(3) 0.034(2) -0.0055(19) 0.0016(17) -0.0048(17)
N19 0.029(2) 0.033(3) 0.030(2) -0.0035(19) 0.0040(17) -0.0011(18)
N20 0.0266(19) 0.028(2) 0.031(2) -0.0030(18) -0.0022(16) -0.0020(17)
N21 0.027(2) 0.034(3) 0.032(2) -0.0043(19) 0.0043(17) -0.0019(18)
N22 0.029(2) 0.033(3) 0.032(2) -0.0041(19) 0.0038(17) -0.0034(18)
N23 0.027(2) 0.024(2) 0.040(2) -0.0067(19) 0.0014(17) -0.0035(17)
N24 0.030(2) 0.032(3) 0.034(2) -0.0051(19) 0.0043(17) 0.0011(18)
C73 0.025(2) 0.031(3) 0.037(3) -0.009(2) 0.009(2) -0.003(2)
C74 0.036(3) 0.031(3) 0.039(3) -0.009(2) 0.001(2) -0.006(2)
C75 0.025(2) 0.043(3) 0.034(3) -0.003(2) -0.002(2) 0.000(2)
C76 0.029(2) 0.031(3) 0.029(3) 0.000(2) 0.004(2) 0.000(2)
C77 0.036(3) 0.029(3) 0.025(3) 0.002(2) 0.007(2) -0.004(2)
C78 0.030(2) 0.028(3) 0.035(3) -0.004(2) 0.000(2) 0.002(2)
C79 0.025(2) 0.042(3) 0.036(3) -0.012(3) 0.000(2) 0.001(2)
C80 0.035(3) 0.050(4) 0.036(3) -0.002(3) 0.007(2) -0.006(2)
C81 0.057(3) 0.049(4) 0.037(3) -0.002(3) 0.000(2) -0.010(3)
C82 0.051(3) 0.035(3) 0.036(3) 0.004(3) 0.003(2) -0.008(2)
C83 0.029(2) 0.037(3) 0.038(3) -0.005(3) 0.000(2) -0.008(2)
C84 0.041(3) 0.027(3) 0.036(3) -0.004(2) -0.001(2) -0.006(2)
C85 0.027(2) 0.030(3) 0.039(3) -0.002(2) 0.001(2) -0.004(2)
C86 0.031(3) 0.040(3) 0.048(3) -0.005(3) -0.007(2) -0.001(2)
C87 0.038(3) 0.042(4) 0.053(3) -0.005(3) -0.018(2) -0.006(3)
C88 0.038(3) 0.030(3) 0.041(3) -0.003(2) -0.006(2) -0.009(2)
C89 0.031(2) 0.028(3) 0.032(3) 0.003(2) 0.001(2) -0.009(2)
C90 0.030(2) 0.032(3) 0.036(3) -0.011(2) -0.001(2) 0.001(2)
C91 0.029(2) 0.042(3) 0.033(3) -0.007(2) 0.005(2) 0.007(2)
C92 0.031(3) 0.041(3) 0.030(3) 0.001(2) 0.005(2) -0.004(2)
C93 0.029(3) 0.035(3) 0.044(3) 0.008(3) 0.006(2) -0.008(2)
C94 0.034(3) 0.018(3) 0.050(3) 0.002(2) 0.005(2) -0.003(2)
C95 0.025(2) 0.032(3) 0.039(3) -0.008(2) 0.002(2) -0.001(2)
C96 0.035(3) 0.025(3) 0.041(3) -0.006(2) 0.002(2) -0.001(2)
C97 0.031(3) 0.039(3) 0.041(3) -0.004(3) 0.002(2) -0.006(2)
C98 0.034(3) 0.060(4) 0.032(3) -0.007(3) 0.003(2) -0.010(3)
C99 0.035(3) 0.063(4) 0.034(3) 0.009(3) -0.003(2) -0.008(3)
C100 0.035(3) 0.040(3) 0.044(3) 0.003(3) 0.005(2) 0.006(2)
C101 0.025(2) 0.032(3) 0.036(3) 0.001(2) 0.004(2) -0.003(2)
C102 0.032(2) 0.032(3) 0.032(3) 0.001(2) 0.004(2) 0.001(2)
C103 0.032(3) 0.040(3) 0.035(3) -0.010(2) -0.004(2) -0.002(2)
C104 0.026(2) 0.045(3) 0.039(3) 0.002(3) -0.001(2) -0.006(2)
C105 0.031(3) 0.064(4) 0.026(3) -0.003(3) 0.002(2) 0.002(3)
C106 0.033(3) 0.049(4) 0.025(3) -0.003(2) 0.001(2) 0.005(2)
C107 0.023(2) 0.047(3) 0.029(3) -0.002(2) -0.003(2) 0.003(2)
C108 0.038(3) 0.037(3) 0.036(3) -0.014(2) 0.003(2) 0.005(2)
Fe7 0.0366(4) 0.0236(4) 0.0299(4) -0.0039(3) 0.0027(3) -0.0023(3)
Fe8 0.0273(3) 0.0235(4) 0.0271(4) -0.0026(3) 0.0011(3) -0.0013(3)
O10 0.0407(17) 0.0243(19) 0.0272(17) -0.0049(14) -0.0025(14) -0.0033(14)
O11 0.0331(17) 0.039(2) 0.044(2) -0.0077(17) -0.0038(15) -0.0053(15)
O12 0.0334(16) 0.039(2) 0.0285(17) 0.0001(15) 0.0027(13) 0.0017(14)
N25 0.035(2) 0.033(3) 0.037(2) -0.004(2) 0.0011(18) -0.0017(19)
N26 0.035(2) 0.024(2) 0.033(2) -0.0042(19) 0.0005(17) 0.0002(18)
N27 0.040(2) 0.029(3) 0.035(2) -0.007(2) -0.0012(18) -0.0075(18)
N28 0.045(2) 0.031(3) 0.039(2) -0.011(2) 0.000(2) 0.002(2)
N29 0.0241(19) 0.030(2) 0.030(2) -0.0035(18) 0.0016(16) 0.0059(16)
N30 0.029(2) 0.038(3) 0.026(2) -0.0002(19) 0.0015(16) -0.0056(18)
N31 0.031(2) 0.019(2) 0.029(2) -0.0016(17) 0.0037(16) -0.0006(17)
N32 0.0261(19) 0.023(2) 0.030(2) -0.0011(18) 0.0063(16) -0.0066(16)
C109 0.044(3) 0.026(3) 0.051(3) -0.003(3) -0.008(2) -0.002(2)
C110 0.043(3) 0.044(4) 0.038(3) 0.004(3) -0.006(2) -0.004(3)
C111 0.061(3) 0.043(4) 0.043(3) 0.004(3) -0.016(3) 0.007(3)
C112 0.049(3) 0.042(4) 0.052(4) 0.000(3) -0.003(3) 0.007(3)
C113 0.040(3) 0.028(3) 0.044(3) 0.008(3) 0.000(2) -0.002(2)
C114 0.055(3) 0.025(3) 0.039(3) 0.000(2) 0.003(2) 0.008(2)
C115 0.037(3) 0.040(3) 0.025(3) 0.002(2) -0.004(2) 0.007(2)
C116 0.038(3) 0.049(4) 0.036(3) 0.012(3) 0.002(2) 0.003(3)
C117 0.047(3) 0.055(4) 0.030(3) -0.001(3) 0.010(2) 0.011(3)
C118 0.050(3) 0.041(4) 0.034(3) 0.003(3) 0.002(2) 0.007(3)
C119 0.040(3) 0.038(3) 0.029(3) -0.004(2) -0.004(2) 0.002(2)
C120 0.063(3) 0.039(4) 0.034(3) -0.014(3) 0.001(3) 0.006(3)
C121 0.039(3) 0.030(3) 0.036(3) -0.002(2) -0.002(2) -0.008(2)
C122 0.039(3) 0.054(4) 0.036(3) 0.002(3) -0.002(2) -0.008(3)
C123 0.042(3) 0.055(4) 0.041(3) 0.013(3) -0.007(3) -0.007(3)
C124 0.038(3) 0.030(3) 0.057(4) 0.006(3) -0.008(3) -0.015(2)
C125 0.046(3) 0.034(3) 0.041(3) -0.006(3) -0.009(2) -0.009(2)
C126 0.054(3) 0.029(3) 0.050(3) -0.006(3) 0.001(3) -0.006(3)
C127 0.031(2) 0.025(3) 0.032(3) -0.007(2) 0.004(2) 0.000(2)
C128 0.029(2) 0.047(4) 0.028(3) -0.006(3) 0.000(2) -0.009(2)
C129 0.036(3) 0.029(3) 0.037(3) 0.004(2) -0.002(2) 0.004(2)
C130 0.041(3) 0.026(3) 0.037(3) -0.002(2) 0.005(2) -0.002(2)
C131 0.030(2) 0.025(3) 0.029(3) 0.002(2) 0.009(2) 0.004(2)
C132 0.029(2) 0.019(3) 0.035(3) -0.004(2) -0.005(2) -0.0002(19)
C133 0.032(3) 0.036(3) 0.030(3) 0.004(2) 0.000(2) -0.005(2)
C134 0.030(3) 0.066(4) 0.034(3) -0.001(3) -0.005(2) -0.002(3)
C135 0.030(3) 0.067(4) 0.039(3) 0.005(3) -0.007(2) 0.005(3)
C136 0.037(3) 0.047(4) 0.028(3) 0.003(2) -0.001(2) 0.012(2)
C137 0.032(3) 0.036(3) 0.031(3) 0.000(2) 0.007(2) 0.002(2)
C138 0.029(2) 0.033(3) 0.038(3) -0.005(2) 0.007(2) 0.004(2)
C139 0.035(3) 0.020(3) 0.027(2) 0.000(2) -0.002(2) -0.005(2)
C140 0.027(2) 0.032(3) 0.031(3) 0.001(2) 0.000(2) -0.004(2)
C141 0.028(2) 0.042(3) 0.044(3) 0.013(3) -0.006(2) -0.007(2)
C142 0.042(3) 0.026(3) 0.035(3) 0.000(2) 0.002(2) -0.008(2)
C143 0.028(2) 0.021(3) 0.030(3) 0.003(2) 0.001(2) -0.008(2)
C144 0.034(2) 0.029(3) 0.028(3) -0.004(2) 0.001(2) -0.004(2)
Cl1 0.0323(6) 0.0298(8) 0.0531(8) -0.0014(6) -0.0031(6) -0.0021(6)
O13 0.131(4) 0.059(3) 0.163(5) 0.026(3) -0.101(4) -0.001(3)
O14 0.0371(19) 0.048(2) 0.077(3) 0.019(2) -0.0152(18) -0.0106(17)
O15 0.083(3) 0.027(2) 0.085(3) -0.013(2) 0.000(2) -0.011(2)
O16 0.099(3) 0.056(3) 0.118(4) -0.022(3) 0.064(3) -0.007(2)
Cl2 0.0387(7) 0.0451(9) 0.0328(7) -0.0082(6) 0.0004(5) -0.0036(6)
O17 0.055(2) 0.045(2) 0.0263(18) -0.0087(17) -0.0046(15) -0.0069(17)
O18 0.074(3) 0.108(4) 0.039(2) -0.008(2) 0.0112(19) -0.052(2)
O19 0.138(4) 0.043(3) 0.097(3) -0.035(3) -0.050(3) 0.007(3)
O20 0.0332(19) 0.135(4) 0.044(2) -0.030(2) -0.0011(17) 0.009(2)
Cl3 0.0364(6) 0.0313(8) 0.0369(7) -0.0066(6) -0.0028(5) -0.0011(5)
O21 0.0329(19) 0.082(3) 0.077(3) 0.014(2) 0.0118(19) 0.0004(19)
O22 0.0286(16) 0.041(2) 0.047(2) 0.0008(17) -0.0014(15) 0.0041(15)
O23 0.094(3) 0.046(3) 0.047(2) -0.0138(19) -0.030(2) 0.016(2)
O24 0.077(3) 0.024(2) 0.076(3) -0.004(2) -0.014(2) -0.0106(19)
Cl4 0.0399(7) 0.0476(9) 0.0304(7) -0.0086(6) 0.0019(5) -0.0125(6)
O25 0.0444(18) 0.039(2) 0.0257(18) -0.0081(16) -0.0029(14) -0.0110(15)
O26 0.077(3) 0.073(3) 0.034(2) 0.003(2) 0.0060(19) -0.037(2)
O27 0.0373(19) 0.071(3) 0.038(2) -0.0016(19) -0.0059(15) -0.0117(17)
O28 0.066(2) 0.042(2) 0.059(2) -0.021(2) 0.0089(19) 0.0015(19)
Cl5 0.0338(6) 0.0443(9) 0.0396(7) -0.0069(6) -0.0037(6) -0.0021(6)
O29 0.043(2) 0.076(3) 0.053(2) 0.005(2) 0.0144(18) 0.0108(19)
O30 0.045(2) 0.085(3) 0.056(2) -0.032(2) -0.0165(18) 0.0000(19)
O31 0.042(2) 0.048(2) 0.067(3) -0.003(2) -0.0128(18) 0.0096(18)
O32 0.075(2) 0.042(3) 0.054(2) 0.0031(19) -0.0129(19) -0.028(2)
Cl6 0.0332(6) 0.0283(7) 0.0289(6) -0.0019(5) -0.0001(5) 0.0004(5)
O33 0.055(2) 0.038(2) 0.041(2) 0.0084(17) 0.0106(16) 0.0001(17)
O34 0.0378(19) 0.050(2) 0.049(2) -0.0154(19) -0.0096(16) -0.0027(17)
O35 0.067(2) 0.039(2) 0.0326(19) 0.0024(16) 0.0045(16) 0.0258(18)
O36 0.0433(18) 0.048(2) 0.0280(18) -0.0137(16) -0.0052(14) 0.0029(16)
Cl7 0.0347(6) 0.0496(9) 0.0345(7) -0.0064(6) -0.0022(5) 0.0017(6)
O37 0.046(2) 0.059(3) 0.047(2) -0.0188(19) -0.0146(17) 0.0180(18)
O38 0.0389(19) 0.060(3) 0.050(2) 0.0022(19) 0.0134(17) -0.0069(18)
O39 0.0428(19) 0.082(3) 0.035(2) -0.017(2) -0.0124(16) 0.0099(18)
O40 0.081(3) 0.039(3) 0.066(3) 0.006(2) -0.028(2) -0.015(2)
Cl8 0.0331(6) 0.0392(8) 0.0464(8) -0.0046(6) 0.0004(6) -0.0019(6)
O41 0.0364(19) 0.040(2) 0.078(3) 0.006(2) -0.0018(18) -0.0033(16)
O42 0.067(2) 0.056(3) 0.088(3) -0.005(2) -0.042(2) 0.007(2)
O43 0.058(2) 0.038(2) 0.059(2) -0.0124(19) -0.0140(18) -0.0037(18)
O44 0.092(3) 0.052(3) 0.056(3) -0.004(2) 0.032(2) -0.001(2)
Cl9 0.0573(9) 0.0586(11) 0.0475(9) -0.0118(8) -0.0072(7) -0.0026(8)
O45 0.211(5) 0.080(4) 0.069(3) -0.030(3) -0.068(3) 0.082(4)
O46 0.111(3) 0.055(3) 0.124(4) -0.023(3) 0.034(3) -0.002(3)
O47 0.114(3) 0.053(3) 0.060(3) 0.006(2) 0.009(2) -0.009(2)
O48 0.080(3) 0.136(5) 0.163(5) 0.073(4) -0.062(3) -0.041(3)
Cl10 0.0331(6) 0.0358(8) 0.0350(7) -0.0014(6) 0.0003(5) 0.0009(5)
O49 0.0412(19) 0.040(2) 0.061(2) -0.0041(19) 0.0050(17) 0.0046(17)
O50 0.0338(17) 0.045(2) 0.042(2) 0.0022(17) -0.0088(15) -0.0056(15)
O51 0.051(2) 0.030(2) 0.046(2) 0.0052(17) 0.0063(16) -0.0027(16)
O52 0.0460(19) 0.057(3) 0.0302(19) -0.0078(17) -0.0112(15) 0.0097(17)
Cl11 0.0445(8) 0.0595(10) 0.0399(8) -0.0044(7) 0.0112(6) -0.0062(7)
O53 0.045(2) 0.087(3) 0.054(2) -0.014(2) -0.0062(18) 0.001(2)
O54 0.091(3) 0.065(3) 0.045(2) -0.007(2) 0.015(2) 0.012(2)
O55 0.080(3) 0.078(3) 0.045(2) 0.005(2) 0.001(2) 0.018(2)
O56 0.049(2) 0.058(3) 0.103(3) -0.019(2) 0.004(2) -0.013(2)
Cl12 0.0524(8) 0.0332(8) 0.0506(8) 0.0006(6) 0.0152(7) 0.0029(6)
O57 0.064(2) 0.080(3) 0.045(2) 0.008(2) 0.0208(19) 0.015(2)
O58 0.046(2) 0.095(4) 0.072(3) 0.007(2) -0.021(2) -0.022(2)
O59 0.0401(19) 0.048(2) 0.047(2) -0.0004(18) 0.0125(16) 0.0016(17)
O60 0.109(3) 0.025(2) 0.090(3) 0.002(2) 0.025(3) 0.005(2)
Cl13 0.0295(6) 0.0411(8) 0.0402(7) -0.0018(6) 0.0010(5) -0.0024(6)
O61 0.056(2) 0.048(2) 0.034(2) -0.0087(17) -0.0059(16) 0.0025(17)
O62 0.163(4) 0.054(3) 0.054(3) -0.013(2) 0.015(3) -0.051(3)
O63 0.086(3) 0.093(4) 0.047(2) -0.008(2) -0.018(2) 0.046(3)
O64 0.0297(19) 0.147(4) 0.062(3) 0.012(3) 0.0107(18) -0.002(2)
Cl14 0.0528(9) 0.1066(15) 0.0400(9) -0.0061(9) -0.0044(7) 0.0091(9)
O65 0.092(3) 0.017(5) 0.028(3) 0.005(3) -0.011(3) 0.011(4)
O66 0.157(8) 0.116(6) 0.086(6) -0.073(6) -0.058(5) 0.103(6)
O67 0.122(6) 0.123(7) 0.049(4) 0.009(5) 0.017(4) -0.012(5)
O68 0.046(3) 0.114(8) 0.085(5) 0.066(4) -0.026(3) -0.019(3)
O651 0.092(3) 0.017(5) 0.028(3) 0.005(3) -0.011(3) 0.011(4)
O661 0.157(8) 0.116(6) 0.086(6) -0.073(6) -0.058(5) 0.103(6)
O671 0.122(6) 0.123(7) 0.049(4) 0.009(5) 0.017(4) -0.012(5)
O681 0.046(3) 0.114(8) 0.085(5) 0.066(4) -0.026(3) -0.019(3)
Cl15 0.0485(8) 0.0345(8) 0.0639(10) 0.0048(7) 0.0187(7) 0.0049(6)
O69 0.037(10) 0.085(15) 0.09(2) -0.024(13) -0.019(9) 0.018(8)
O70 0.088(8) 0.057(3) 0.047(3) 0.005(2) 0.041(5) -0.012(7)
O71 0.054(10) 0.023(6) 0.045(9) 0.021(7) -0.012(5) -0.001(7)
O72 0.040(5) 0.030(5) 0.061(8) -0.013(6) 0.015(5) 0.003(4)
O691 0.029(6) 0.026(6) 0.032(5) 0.001(4) 0.008(4) -0.010(5)
O701 0.088(8) 0.057(3) 0.047(3) 0.005(2) 0.041(5) -0.012(7)
O711 0.054(10) 0.023(6) 0.045(9) 0.021(7) -0.012(5) -0.001(7)
O721 0.039(4) 0.042(6) 0.069(8) 0.006(5) 0.001(5) 0.014(4)
Cl16 0.0298(6) 0.0506(9) 0.0325(7) 0.0006(6) 0.0003(5) -0.0029(6)
O73 0.052(2) 0.108(4) 0.069(3) 0.042(3) 0.000(2) -0.028(2)
O74 0.0299(17) 0.065(3) 0.055(2) -0.015(2) -0.0009(16) -0.0074(16)
O75 0.064(2) 0.080(3) 0.037(2) -0.021(2) -0.0213(18) 0.026(2)
O76 0.047(2) 0.079(3) 0.085(3) -0.029(2) -0.001(2) 0.025(2)
O77 0.0375(18) 0.071(3) 0.038(2) -0.0088(19) 0.0055(15) 0.0054(18)
O78 0.044(2) 0.046(2) 0.044(2) 0.0023(18) -0.0082(16) -0.0112(17)
O79 0.0394(19) 0.072(3) 0.060(2) -0.010(2) 0.0099(17) -0.0163(19)
O80 0.043(2) 0.054(3) 0.057(2) -0.001(2) 0.0003(17) -0.0085(18)
O81 0.0428(18) 0.036(2) 0.045(2) 0.0078(16) 0.0109(16) -0.0045(15)
O82 0.0396(18) 0.049(2) 0.054(2) -0.0165(19) 0.0038(16) -0.0074(16)
O83 0.0394(19) 0.071(3) 0.040(2) 0.0013(19) 0.0038(16) 0.0049(18)
O84 0.083(3) 0.074(3) 0.052(2) 0.014(2) -0.024(2) -0.031(2)
O85 0.0340(17) 0.045(2) 0.057(2) -0.0181(19) 0.0032(16) -0.0063(16)
O86 0.061(2) 0.052(3) 0.051(2) 0.0155(19) -0.0158(18) -0.0293(19)
O87 0.049(2) 0.091(3) 0.058(3) -0.015(2) 0.0010(18) -0.021(2)
O88 0.0385(19) 0.072(3) 0.059(2) -0.007(2) 0.0117(17) -0.0124(18)
O89 0.042(3) 0.083(5) 0.086(4) -0.030(4) -0.006(3) -0.018(3)
O891 0.042(3) 0.083(5) 0.086(4) -0.030(4) -0.006(3) -0.018(3)
O1W 0.069(2) 0.052(3) 0.051(2) -0.0040(19) 0.0059(18) -0.0014(19)
O2W 0.110(4) 0.093(4) 0.136(5) 0.010(3) 0.017(3) 0.014(3)
O3W 0.110(4) 0.082(6) 0.080(4) -0.006(4) -0.005(4) 0.006(4)
O3W1 0.110(4) 0.082(6) 0.080(4) -0.006(4) -0.005(4) 0.006(4)

loop_
_atom_type_symbol
_atom_type_description
_atom_type_scat_dispersion_real
_atom_type_scat_dispersion_imag
_atom_type_scat_source
C C 0.0033 0.0016 'International Tables Vol C Tables 4.2.6.8 and 6.1.1.4'
H H 0.0000 0.0000 'International Tables Vol C Tables 4.2.6.8 and 6.1.1.4'
N N 0.0061 0.0033 'International Tables Vol C Tables 4.2.6.8 and 6.1.1.4'
O O 0.0106 0.0060 'International Tables Vol C Tables 4.2.6.8 and 6.1.1.4'
Cl Cl 0.1484 0.1585 'International Tables Vol C Tables 4.2.6.8 and 6.1.1.4'
Fe Fe 0.3463 0.8444 'International Tables Vol C Tables 4.2.6.8 and 6.1.1.4'

loop_
_geom_angle_atom_site_label_1
_geom_angle_atom_site_label_2
_geom_angle_atom_site_label_3
_geom_angle
O1 Fe1 O2 99.57(14)
O1 Fe1 N3 101.15(14)
O2 Fe1 N3 87.95(13)
O1 Fe1 N1 107.08(14)
O2 Fe1 N1 83.52(13)
N3 Fe1 N1 151.48(13)
O1 Fe1 N2 94.95(14)
O2 Fe1 N2 162.71(12)
N3 Fe1 N2 98.45(15)
N1 Fe1 N2 83.27(14)
O1 Fe1 N4 170.56(15)
O2 Fe1 N4 88.81(13)
N3 Fe1 N4 74.65(14)
N1 Fe1 N4 77.99(13)
N2 Fe1 N4 77.55(14)
O1 Fe2 O3 100.19(13)
O1 Fe2 N6 103.32(15)
O3 Fe2 N6 86.69(13)
O1 Fe2 N5 96.15(14)
O3 Fe2 N5 162.15(14)
N6 Fe2 N5 96.54(14)
O1 Fe2 N7 104.34(15)
O3 Fe2 N7 87.21(14)
N6 Fe2 N7 152.31(14)
N5 Fe2 N7 81.80(15)
O1 Fe2 N8 173.88(14)
O3 Fe2 N8 85.85(13)
N6 Fe2 N8 75.86(14)
N5 Fe2 N8 77.99(13)
N7 Fe2 N8 76.78(14)
Fe2 O1 Fe1 172.5(2)
Fe1 O2 H1W2 128.4
Fe1 O2 H2W2 119.7
H1W2 O2 H2W2 110.8
Fe2 O3 H1W3 108.2
Fe2 O3 H2W3 119.7
H1W3 O3 H2W3 131.4
C1 N1 C5 118.3(4)
C1 N1 Fe1 124.7(3)
C5 N1 Fe1 116.9(3)
C11 N2 C7 119.0(4)
C11 N2 Fe1 117.3(3)
C7 N2 Fe1 122.5(3)
C13 N3 C17 117.0(4)
C13 N3 Fe1 125.6(3)
C17 N3 Fe1 117.2(3)
C18 N4 C6 112.2(3)
C18 N4 C12 109.7(4)
C6 N4 C12 112.2(4)
C18 N4 Fe1 106.3(3)
C6 N4 Fe1 108.5(3)
C12 N4 Fe1 107.6(2)
C23 N5 C19 117.8(4)
C23 N5 Fe2 118.0(3)
C19 N5 Fe2 123.2(3)
C29 N6 C25 118.4(4)
C29 N6 Fe2 118.2(3)
C25 N6 Fe2 123.4(3)
C35 N7 C31 117.5(4)
C35 N7 Fe2 117.6(3)
C31 N7 Fe2 122.9(3)
C24 N8 C36 113.2(4)
C24 N8 C30 110.2(3)
C36 N8 C30 111.4(3)
C24 N8 Fe2 109.6(2)
C36 N8 Fe2 106.1(3)
C30 N8 Fe2 105.9(3)
N1 C1 C2 124.0(4)
N1 C1 H1A 118.0
C2 C1 H1A 118.0
C1 C2 C3 117.4(4)
C1 C2 H2A 121.3
C3 C2 H2A 121.3
C4 C3 C2 119.1(4)
C4 C3 H3A 120.5
C2 C3 H3A 120.5
C3 C4 C5 119.9(4)
C3 C4 H4A 120.1
C5 C4 H4A 120.1
N1 C5 C4 121.3(4)
N1 C5 C6 116.6(3)
C4 C5 C6 122.0(4)
N4 C6 C5 113.7(3)
N4 C6 H6A 108.8
C5 C6 H6A 108.8
N4 C6 H6B 108.8
C5 C6 H6B 108.8
H6A C6 H6B 107.7
N2 C7 C8 121.4(5)
N2 C7 H7A 119.3
C8 C7 H7A 119.3
C9 C8 C7 119.4(5)
C9 C8 H8A 120.3
C7 C8 H8A 120.3
C8 C9 C10 119.5(5)
C8 C9 H9A 120.2
C10 C9 H9A 120.2
C11 C10 C9 118.9(5)
C11 C10 H10A 120.5
C9 C10 H10A 120.5
N2 C11 C10 121.8(4)
N2 C11 C12 115.2(4)
C10 C11 C12 122.8(5)
N4 C12 C11 112.9(4)
N4 C12 H12A 109.0
C11 C12 H12A 109.0
N4 C12 H12B 109.0
C11 C12 H12B 109.0
H12A C12 H12B 107.8
N3 C13 C14 122.8(5)
N3 C13 H13A 118.6
C14 C13 H13A 118.6
C13 C14 C15 119.1(5)
C13 C14 H14A 120.4
C15 C14 H14A 120.4
C16 C15 C14 118.6(5)
C16 C15 H15A 120.7
C14 C15 H15A 120.7
C15 C16 C17 120.0(5)
C15 C16 H16A 120.0
C17 C16 H16A 120.0
N3 C17 C16 122.3(4)
N3 C17 C18 114.9(4)
C16 C17 C18 122.8(4)
N4 C18 C17 110.4(3)
N4 C18 H18A 109.6
C17 C18 H18A 109.6
N4 C18 H18B 109.6
C17 C18 H18B 109.6
H18A C18 H18B 108.1
N5 C19 C20 122.5(4)
N5 C19 H19A 118.8
C20 C19 H19A 118.8
C21 C20 C19 119.8(4)
C21 C20 H20A 120.1
C19 C20 H20A 120.1
C20 C21 C22 118.8(5)
C20 C21 H21A 120.6
C22 C21 H21A 120.6
C23 C22 C21 118.9(4)
C23 C22 H22A 120.5
C21 C22 H22A 120.5
N5 C23 C22 122.2(4)
N5 C23 C24 116.4(4)
C22 C23 C24 121.4(4)
N8 C24 C23 114.1(3)
N8 C24 H24A 108.7
C23 C24 H24A 108.7
N8 C24 H24B 108.7
C23 C24 H24B 108.7
H24A C24 H24B 107.6
N6 C25 C26 122.2(4)
N6 C25 H25A 118.9
C26 C25 H25A 118.9
C25 C26 C27 118.6(5)
C25 C26 H26A 120.7
C27 C26 H26A 120.7
C28 C27 C26 119.2(4)
C28 C27 H27A 120.4
C26 C27 H27A 120.4
C27 C28 C29 119.9(4)
C27 C28 H28A 120.0
C29 C28 H28A 120.0
N6 C29 C28 121.6(5)
N6 C29 C30 115.2(4)
C28 C29 C30 123.1(4)
N8 C30 C29 110.5(3)
N8 C30 H30A 109.6
C29 C30 H30A 109.6
N8 C30 H30B 109.6
C29 C30 H30B 109.6
H30A C30 H30B 108.1
N7 C31 C32 122.2(5)
N7 C31 H31A 118.9
C32 C31 H31A 118.9
C33 C32 C31 118.2(5)
C33 C32 H32A 120.9
C31 C32 H32A 120.9
C34 C33 C32 121.0(5)
C34 C33 H33A 119.5
C32 C33 H33A 119.5
C33 C34 C35 117.7(5)
C33 C34 H34A 121.2
C35 C34 H34A 121.2
N7 C35 C34 123.3(4)
N7 C35 C36 114.0(4)
C34 C35 C36 122.7(5)
N8 C36 C35 110.4(4)
N8 C36 H36A 109.6
C35 C36 H36A 109.6
N8 C36 H36B 109.6
C35 C36 H36B 109.6
H36A C36 H36B 108.1
O4 Fe3 O5 99.75(13)
O4 Fe3 N11 105.84(14)
O5 Fe3 N11 86.98(14)
O4 Fe3 N9 101.63(14)
O5 Fe3 N9 86.74(13)
N11 Fe3 N9 152.47(14)
O4 Fe3 N10 97.10(14)
O5 Fe3 N10 161.56(14)
N11 Fe3 N10 81.24(14)
N9 Fe3 N10 97.18(14)
O4 Fe3 N12 174.08(14)
O5 Fe3 N12 85.42(13)
N11 Fe3 N12 77.15(14)
N9 Fe3 N12 75.65(14)
N10 Fe3 N12 78.18(14)
O4 Fe4 O6 99.87(13)
O4 Fe4 N14 106.21(14)
O6 Fe4 N14 82.01(13)
O4 Fe4 N15 100.63(14)
O6 Fe4 N15 85.21(13)
N14 Fe4 N15 151.85(13)
O4 Fe4 N13 95.27(14)
O6 Fe4 N13 162.51(12)
N14 Fe4 N13 85.41(13)
N15 Fe4 N13 100.61(14)
O4 Fe4 N16 169.98(14)
O6 Fe4 N16 89.14(12)
N14 Fe4 N16 79.23(13)
N15 Fe4 N16 75.59(13)
N13 Fe4 N16 76.56(13)
Fe4 O4 Fe3 174.81(19)
Fe3 O5 H1W5 128.5
Fe4 O6 H1W6 125.7
C37 N9 C41 118.2(4)
C37 N9 Fe3 124.4(3)
C41 N9 Fe3 117.3(3)
C47 N10 C43 118.3(4)
C47 N10 Fe3 117.1(3)
C43 N10 Fe3 123.4(3)
C53 N11 C49 118.5(4)
C53 N11 Fe3 117.8(3)
C49 N11 Fe3 122.5(3)
C54 N12 C48 113.8(4)
C54 N12 C42 111.7(4)
C48 N12 C42 109.0(3)
C54 N12 Fe3 106.2(3)
C48 N12 Fe3 109.2(3)
C42 N12 Fe3 106.7(3)
C59 N13 C55 118.7(4)
C59 N13 Fe4 117.9(3)
C55 N13 Fe4 122.3(3)
C61 N14 C65 118.3(4)
C61 N14 Fe4 125.4(3)
C65 N14 Fe4 116.2(3)
C67 N15 C71 118.3(4)
C67 N15 Fe4 125.1(3)
C71 N15 Fe4 116.3(3)
C66 N16 C72 112.0(3)
C66 N16 C60 110.7(3)
C72 N16 C60 109.0(3)
C66 N16 Fe4 109.9(2)
C72 N16 Fe4 106.4(3)
C60 N16 Fe4 108.6(2)
N9 C37 C38 123.4(4)
N9 C37 H37A 118.3
C38 C37 H37A 118.3
C37 C38 C39 117.3(5)
C37 C38 H38A 121.4
C39 C38 H38A 121.4
C40 C39 C38 119.9(4)
C40 C39 H39A 120.0
C38 C39 H39A 120.0
C39 C40 C41 120.1(4)
C39 C40 H40A 120.0
C41 C40 H40A 120.0
N9 C41 C40 121.1(5)
N9 C41 C42 115.9(4)
C40 C41 C42 123.0(4)
C41 C42 N12 110.0(4)
C41 C42 H42A 109.7
N12 C42 H42A 109.7
C41 C42 H42B 109.7
N12 C42 H42B 109.7
H42A C42 H42B 108.2
N10 C43 C44 123.4(4)
N10 C43 H43A 118.3
C44 C43 H43A 118.3
C45 C44 C43 117.6(4)
C45 C44 H44A 121.2
C43 C44 H44A 121.2
C46 C45 C44 119.7(5)
C46 C45 H45A 120.1
C44 C45 H45A 120.1
C45 C46 C47 119.7(5)
C45 C46 H46A 120.2
C47 C46 H46A 120.2
N10 C47 C46 121.2(4)
N10 C47 C48 116.8(4)
C46 C47 C48 121.9(4)
N12 C48 C47 112.7(4)
N12 C48 H48A 109.1
C47 C48 H48A 109.1
N12 C48 H48B 109.1
C47 C48 H48B 109.1
H48A C48 H48B 107.8
N11 C49 C50 121.0(5)
N11 C49 H49A 119.5
C50 C49 H49A 119.5
C51 C50 C49 119.8(5)
C51 C50 H50A 120.1
C49 C50 H50A 120.1
C50 C51 C52 119.1(5)
C50 C51 H51A 120.4
C52 C51 H51A 120.4
C51 C52 C53 119.8(5)
C51 C52 H52A 120.1
C53 C52 H52A 120.1
N11 C53 C52 121.8(5)
N11 C53 C54 114.3(4)
C52 C53 C54 123.9(5)
N12 C54 C53 111.3(4)
N12 C54 H54A 109.4
C53 C54 H54A 109.4
N12 C54 H54B 109.4
C53 C54 H54B 109.4
H54A C54 H54B 108.0
N13 C55 C56 121.4(5)
N13 C55 H55A 119.3
C56 C55 H55A 119.3
C55 C56 C57 119.3(4)
C55 C56 H56A 120.3
C57 C56 H56A 120.3
C58 C57 C56 118.5(5)
C58 C57 H57A 120.7
C56 C57 H57A 120.7
C59 C58 C57 119.8(5)
C59 C58 H58A 120.1
C57 C58 H58A 120.1
N13 C59 C58 122.3(4)
N13 C59 C60 113.8(4)
C58 C59 C60 123.9(4)
N16 C60 C59 110.9(4)
N16 C60 H60A 109.5
C59 C60 H60A 109.5
N16 C60 H60B 109.5
C59 C60 H60B 109.5
H60A C60 H60B 108.1
N14 C61 C62 123.9(4)
N14 C61 H61A 118.0
C62 C61 H61A 118.0
C61 C62 C63 117.7(5)
C61 C62 H62A 121.2
C63 C62 H62A 121.2
C62 C63 C64 119.7(4)
C62 C63 H63A 120.1
C64 C63 H63A 120.1
C65 C64 C63 119.8(4)
C65 C64 H64A 120.1
C63 C64 H64A 120.1
N14 C65 C64 120.4(4)
N14 C65 C66 117.9(3)
C64 C65 C66 121.6(4)
N16 C66 C65 114.8(3)
N16 C66 H66A 108.6
C65 C66 H66A 108.6
N16 C66 H66B 108.6
C65 C66 H66B 108.6
H66A C66 H66B 107.5
N15 C67 C68 122.1(4)
N15 C67 H67A 119.0
C68 C67 H67A 119.0
C67 C68 C69 119.1(4)
C67 C68 H68A 120.5
C69 C68 H68A 120.5
C70 C69 C68 119.6(4)
C70 C69 H69A 120.2
C68 C69 H69A 120.2
C69 C70 C71 119.2(4)
C69 C70 H70A 120.4
C71 C70 H70A 120.4
C70 C71 N15 121.7(4)
C70 C71 C72 123.8(4)
N15 C71 C72 114.5(4)
N16 C72 C71 110.3(3)
N16 C72 H72A 109.6
C71 C72 H72A 109.6
N16 C72 H72B 109.6
C71 C72 H72B 109.6
H72A C72 H72B 108.1
O7 Fe5 O8 100.45(14)
O7 Fe5 N19 97.97(14)
O8 Fe5 N19 90.36(13)
O7 Fe5 N17 108.72(14)
O8 Fe5 N17 83.79(13)
N19 Fe5 N17 153.28(13)
O7 Fe5 N18 96.73(14)
O8 Fe5 N18 160.06(12)
N19 Fe5 N18 97.23(14)
N17 Fe5 N18 81.17(14)
O7 Fe5 N20 170.95(13)
O8 Fe5 N20 86.11(13)
N19 Fe5 N20 75.61(13)
N17 Fe5 N20 78.00(13)
N18 Fe5 N20 78.04(14)
O7 Fe6 O9 98.11(13)
O7 Fe6 N21 104.81(14)
O9 Fe6 N21 85.13(13)
O7 Fe6 N23 101.81(15)
O9 Fe6 N23 87.22(12)
N21 Fe6 N23 153.08(14)
O7 Fe6 N22 99.86(14)
O9 Fe6 N22 159.74(14)
N21 Fe6 N22 81.31(14)
N23 Fe6 N22 98.14(14)
O7 Fe6 N24 177.03(14)
O9 Fe6 N24 84.11(12)
N21 Fe6 N24 77.29(14)
N23 Fe6 N24 76.27(14)
N22 Fe6 N24 78.28(14)
Fe6 O7 Fe5 168.71(18)
Fe5 O8 H1W8 119.3
Fe6 O9 H1W9 122.3
C77 N17 C73 118.4(4)
C77 N17 Fe5 116.7(3)
C73 N17 Fe5 124.7(3)
C83 N18 C79 118.4(4)
C83 N18 Fe5 116.7(3)
C79 N18 Fe5 123.1(3)
C85 N19 C89 118.3(4)
C85 N19 Fe5 124.7(3)
C89 N19 Fe5 117.0(3)
C78 N20 C84 113.0(4)
C78 N20 C90 112.9(3)
C84 N20 C90 108.7(3)
C78 N20 Fe5 107.4(2)
C84 N20 Fe5 108.2(2)
C90 N20 Fe5 106.3(3)
C91 N21 C95 118.1(4)
C91 N21 Fe6 123.6(3)
C95 N21 Fe6 118.2(3)
C101 N22 C97 118.5(4)
C101 N22 Fe6 115.5(3)
C97 N22 Fe6 123.3(3)
C103 N23 C107 118.5(4)
C103 N23 Fe6 124.3(3)
C107 N23 Fe6 117.2(3)
C102 N24 C96 113.6(4)
C102 N24 C108 110.2(3)
C96 N24 C108 111.6(3)
C102 N24 Fe6 107.8(2)
C96 N24 Fe6 107.0(2)
C108 N24 Fe6 106.4(3)
N17 C73 C74 122.8(4)
N17 C73 H73A 118.6
C74 C73 H73A 118.6
C73 C74 C75 119.1(4)
C73 C74 H74A 120.4
C75 C74 H74A 120.4
C76 C75 C74 118.1(4)
C76 C75 H75A 121.0
C74 C75 H75A 121.0
C75 C76 C77 120.8(4)
C75 C76 H76A 119.6
C77 C76 H76A 119.6
N17 C77 C76 120.7(4)
N17 C77 C78 116.5(4)
C76 C77 C78 122.7(4)
N20 C78 C77 113.1(3)
N20 C78 H78A 109.0
C77 C78 H78A 109.0
N20 C78 H78B 109.0
C77 C78 H78B 109.0
H78A C78 H78B 107.8
N18 C79 C80 123.4(5)
N18 C79 H79A 118.3
C80 C79 H79A 118.3
C79 C80 C81 117.8(4)
C79 C80 H80A 121.1
C81 C80 H80A 121.1
C82 C81 C80 119.5(5)
C82 C81 H81A 120.3
C80 C81 H81A 120.3
C81 C82 C83 119.2(5)
C81 C82 H82A 120.4
C83 C82 H82A 120.4
N18 C83 C82 121.7(4)
N18 C83 C84 116.2(4)
C82 C83 C84 122.0(5)
N20 C84 C83 112.0(4)
N20 C84 H84A 109.2
C83 C84 H84A 109.2
N20 C84 H84B 109.2
C83 C84 H84B 109.2
H84A C84 H84B 107.9
N19 C85 C86 123.2(4)
N19 C85 H85A 118.4
C86 C85 H85A 118.4
C85 C86 C87 119.1(4)
C85 C86 H86A 120.4
C87 C86 H86A 120.4
C86 C87 C88 118.5(4)
C86 C87 H87A 120.7
C88 C87 H87A 120.7
C89 C88 C87 119.7(4)
C89 C88 H88A 120.1
C87 C88 H88A 120.1
N19 C89 C88 121.0(4)
N19 C89 C90 115.8(4)
C88 C89 C90 123.2(4)
N20 C90 C89 109.0(3)
N20 C90 H90A 109.9
C89 C90 H90A 109.9
N20 C90 H90B 109.9
C89 C90 H90B 109.9
H90A C90 H90B 108.3
N21 C91 C92 122.4(5)
N21 C91 H91A 118.8
C92 C91 H91A 118.8
C93 C92 C91 118.6(4)
C93 C92 H92A 120.7
C91 C92 H92A 120.7
C92 C93 C94 119.3(4)
C92 C93 H93A 120.3
C94 C93 H93A 120.3
C95 C94 C93 120.5(4)
C95 C94 H94A 119.8
C93 C94 H94A 119.8
C94 C95 N21 121.1(4)
C94 C95 C96 124.5(4)
N21 C95 C96 114.3(4)
N24 C96 C95 112.7(3)
N24 C96 H96A 109.1
C95 C96 H96A 109.1
N24 C96 H96B 109.1
C95 C96 H96B 109.1
H96A C96 H96B 107.8
N22 C97 C98 122.4(5)
N22 C97 H97A 118.8
C98 C97 H97A 118.8
C99 C98 C97 118.8(5)
C99 C98 H98A 120.6
C97 C98 H98A 120.6
C98 C99 C100 119.9(5)
C98 C99 H99A 120.0
C100 C99 H99A 120.0
C101 C100 C99 117.7(5)
C101 C100 H10B 121.1
C99 C100 H10B 121.1
N22 C101 C100 122.5(4)
N22 C101 C102 115.1(4)
C100 C101 C102 122.2(4)
N24 C102 C101 112.8(3)
N24 C102 H10C 109.0
C101 C102 H10C 109.0
N24 C102 H10D 109.0
C101 C102 H10D 109.0
H10C C102 H10D 107.8
N23 C103 C104 123.3(4)
N23 C103 H10E 118.4
C104 C103 H10E 118.4
C103 C104 C105 117.3(5)
C103 C104 H10F 121.4
C105 C104 H10F 121.4
C106 C105 C104 120.2(4)
C106 C105 H10G 119.9
C104 C105 H10G 119.9
C105 C106 C107 119.3(4)
C105 C106 H10H 120.3
C107 C106 H10H 120.3
N23 C107 C106 121.5(5)
N23 C107 C108 116.1(4)
C106 C107 C108 122.4(4)
N24 C108 C107 110.1(3)
N24 C108 H10I 109.6
C107 C108 H10I 109.6
N24 C108 H10J 109.6
C107 C108 H10J 109.6
H10I C108 H10J 108.1
O10 Fe7 O11 99.44(13)
O10 Fe7 N26 100.94(14)
O11 Fe7 N26 85.44(13)
O10 Fe7 N27 104.75(14)
O11 Fe7 N27 84.77(14)
N26 Fe7 N27 153.67(14)
O10 Fe7 N25 97.22(14)
O11 Fe7 N25 160.25(14)
N26 Fe7 N25 101.75(14)
N27 Fe7 N25 80.79(15)
O10 Fe7 N28 173.75(14)
O11 Fe7 N28 86.12(13)
N26 Fe7 N28 76.52(15)
N27 Fe7 N28 78.47(14)
N25 Fe7 N28 77.88(15)
O10 Fe8 O12 98.23(13)
O10 Fe8 N31 100.21(13)
O12 Fe8 N31 86.60(13)
O10 Fe8 N30 105.16(14)
O12 Fe8 N30 83.99(12)
N31 Fe8 N30 153.93(13)
O10 Fe8 N29 97.24(13)
O12 Fe8 N29 161.23(12)
N31 Fe8 N29 101.05(14)
N30 Fe8 N29 81.76(13)
O10 Fe8 N32 173.54(13)
O12 Fe8 N32 87.02(12)
N31 Fe8 N32 76.24(13)
N30 Fe8 N32 79.03(13)
N29 Fe8 N32 78.34(13)
Fe7 O10 Fe8 174.16(18)
Fe7 O11 H111 120.0
Fe8 O12 H112 112.8
C113 N25 C109 119.3(4)
C113 N25 Fe7 116.3(3)
C109 N25 Fe7 121.8(3)
C115 N26 C119 119.6(4)
C115 N26 Fe7 123.7(3)
C119 N26 Fe7 116.4(3)
C125 N27 C121 118.4(4)
C125 N27 Fe7 116.1(3)
C121 N27 Fe7 124.7(3)
C126 N28 C120 112.4(4)
C126 N28 C114 114.7(4)
C120 N28 C114 108.9(4)
C126 N28 Fe7 106.7(3)
C120 N28 Fe7 106.2(3)
C114 N28 Fe7 107.4(3)
C127 N29 C131 118.9(4)
C127 N29 Fe8 122.9(3)
C131 N29 Fe8 116.1(3)
C133 N30 C137 119.3(4)
C133 N30 Fe8 124.7(3)
C137 N30 Fe8 115.0(3)
C139 N31 C143 117.6(3)
C139 N31 Fe8 125.2(3)
C143 N31 Fe8 117.1(3)
C144 N32 C138 113.8(3)
C144 N32 C132 110.0(3)
C138 N32 C132 110.6(3)
C144 N32 Fe8 107.2(3)
C138 N32 Fe8 107.0(2)
C132 N32 Fe8 107.9(2)
N25 C109 C110 122.2(5)
N25 C109 H10K 118.9
C110 C109 H10K 118.9
C109 C110 C111 118.2(5)
C109 C110 H11A 120.9
C111 C110 H11A 120.9
C112 C111 C110 119.3(5)
C112 C111 H11B 120.3
C110 C111 H11B 120.3
C113 C112 C111 119.3(5)
C113 C112 H11C 120.3
C111 C112 H11C 120.3
N25 C113 C112 121.6(5)
N25 C113 C114 115.0(4)
C112 C113 C114 123.4(5)
N28 C114 C113 111.6(4)
N28 C114 H11D 109.3
C113 C114 H11D 109.3
N28 C114 H11E 109.3
C113 C114 H11E 109.3
H11D C114 H11E 108.0
N26 C115 C116 123.0(4)
N26 C115 H11F 118.5
C116 C115 H11F 118.5
C115 C116 C117 116.0(5)
C115 C116 H11G 122.0
C117 C116 H11G 122.0
C118 C117 C116 121.9(5)
C118 C117 H11H 119.0
C116 C117 H11H 119.0
C117 C118 C119 118.6(5)
C117 C118 H11I 120.7
C119 C118 H11I 120.7
N26 C119 C118 120.8(5)
N26 C119 C120 116.3(4)
C118 C119 C120 122.9(4)
N28 C120 C119 111.2(4)
N28 C120 H12C 109.4
C119 C120 H12C 109.4
N28 C120 H12D 109.4
C119 C120 H12D 109.4
H12C C120 H12D 108.0
C122 C121 N27 122.2(5)
C122 C121 H12E 118.9
N27 C121 H12E 118.9
C121 C122 C123 119.7(5)
C121 C122 H12F 120.1
C123 C122 H12F 120.1
C122 C123 C124 119.4(5)
C122 C123 H12G 120.3
C124 C123 H12G 120.3
C125 C124 C123 119.2(5)
C125 C124 H12H 120.4
C123 C124 H12H 120.4
N27 C125 C124 121.0(4)
N27 C125 C126 115.9(4)
C124 C125 C126 123.0(4)
N28 C126 C125 113.0(4)
N28 C126 H12I 109.0
C125 C126 H12I 109.0
N28 C126 H12J 109.0
C125 C126 H12J 109.0
H12I C126 H12J 107.8
N29 C127 C128 121.1(4)
N29 C127 H12K 119.4
C128 C127 H12K 119.4
C129 C128 C127 120.2(4)
C129 C128 H12L 119.9
C127 C128 H12L 119.9
C128 C129 C130 117.5(5)
C128 C129 H12M 121.3
C130 C129 H12M 121.3
C131 C130 C129 121.2(5)
C131 C130 H13B 119.4
C129 C130 H13B 119.4
N29 C131 C130 121.1(4)
N29 C131 C132 115.1(4)
C130 C131 C132 123.8(4)
N32 C132 C131 112.3(3)
N32 C132 H13C 109.1
C131 C132 H13C 109.1
N32 C132 H13D 109.1
C131 C132 H13D 109.1
H13C C132 H13D 107.9
N30 C133 C134 123.5(4)
N30 C133 H13E 118.3
C134 C133 H13E 118.3
C133 C134 C135 118.2(5)
C133 C134 H13F 120.9
C135 C134 H13F 120.9
C136 C135 C134 118.9(4)
C136 C135 H13G 120.5
C134 C135 H13G 120.5
C135 C136 C137 120.4(4)
C135 C136 H13H 119.8
C137 C136 H13H 119.8
N30 C137 C136 119.6(4)
N30 C137 C138 116.7(4)
C136 C137 C138 123.5(4)
C137 C138 N32 113.2(3)
C137 C138 H13I 108.9
N32 C138 H13I 108.9
C137 C138 H13J 108.9
N32 C138 H13J 108.9
H13I C138 H13J 107.7
N31 C139 C140 123.5(4)
N31 C139 H13K 118.3
C140 C139 H13K 118.3
C139 C140 C141 118.9(4)
C139 C140 H14B 120.6
C141 C140 H14B 120.6
C140 C141 C142 118.2(4)
C140 C141 H14C 120.9
C142 C141 H14C 120.9
C143 C142 C141 120.3(4)
C143 C142 H14D 119.8
C141 C142 H14D 119.8
N31 C143 C142 121.5(4)
N31 C143 C144 115.4(3)
C142 C143 C144 123.0(4)
N32 C144 C143 110.6(3)
N32 C144 H14E 109.5
C143 C144 H14E 109.5
N32 C144 H14F 109.5
C143 C144 H14F 109.5
H14E C144 H14F 108.1
O13 Cl1 O14 111.2(3)
O13 Cl1 O15 112.3(3)
O14 Cl1 O15 112.9(2)
O13 Cl1 O16 105.7(3)
O14 Cl1 O16 106.5(3)
O15 Cl1 O16 107.7(2)
O20 Cl2 O18 113.3(3)
O20 Cl2 O19 108.2(3)
O18 Cl2 O19 108.1(3)
O20 Cl2 O17 110.35(19)
O18 Cl2 O17 107.6(2)
O19 Cl2 O17 109.2(2)
O24 Cl3 O23 111.1(2)
O24 Cl3 O21 109.2(2)
O23 Cl3 O21 108.9(2)
O24 Cl3 O22 108.6(2)
O23 Cl3 O22 109.80(19)
O21 Cl3 O22 109.1(2)
O27 Cl4 O26 113.6(2)
O27 Cl4 O28 108.5(2)
O26 Cl4 O28 109.3(2)
O27 Cl4 O25 109.33(18)
O26 Cl4 O25 107.9(2)
O28 Cl4 O25 108.1(2)
O32 Cl5 O29 111.1(2)
O32 Cl5 O30 110.8(2)
O29 Cl5 O30 108.6(2)
O32 Cl5 O31 107.1(2)
O29 Cl5 O31 109.9(2)
O30 Cl5 O31 109.2(2)
O34 Cl6 O33 110.8(2)
O34 Cl6 O35 109.9(2)
O33 Cl6 O35 109.32(19)
O34 Cl6 O36 109.88(18)
O33 Cl6 O36 108.6(2)
O35 Cl6 O36 108.33(19)
O40 Cl7 O39 109.9(2)
O40 Cl7 O38 110.6(2)
O39 Cl7 O38 108.2(2)
O40 Cl7 O37 108.9(2)
O39 Cl7 O37 110.96(18)
O38 Cl7 O37 108.1(2)
O41 Cl8 O42 110.1(2)
O41 Cl8 O43 110.7(2)
O42 Cl8 O43 110.0(2)
O41 Cl8 O44 107.4(2)
O42 Cl8 O44 109.0(2)
O43 Cl8 O44 109.6(2)
O48 Cl9 O45 111.4(4)
O48 Cl9 O47 112.2(3)
O45 Cl9 O47 107.8(3)
O48 Cl9 O46 107.0(3)
O45 Cl9 O46 105.8(3)
O47 Cl9 O46 112.5(3)
O50 Cl10 O52 109.36(19)
O50 Cl10 O51 109.7(2)
O52 Cl10 O51 109.3(2)
O50 Cl10 O49 109.36(19)
O52 Cl10 O49 109.5(2)
O51 Cl10 O49 109.6(2)
O55 Cl11 O53 112.3(2)
O55 Cl11 O54 112.0(2)
O53 Cl11 O54 107.7(2)
O55 Cl11 O56 106.9(2)
O53 Cl11 O56 107.5(2)
O54 Cl11 O56 110.3(2)
O58 Cl12 O60 112.4(3)
O58 Cl12 O59 110.8(2)
O60 Cl12 O59 108.5(2)
O58 Cl12 O57 109.7(2)
O60 Cl12 O57 107.8(2)
O59 Cl12 O57 107.5(2)
O64 Cl13 O62 111.9(3)
O64 Cl13 O63 110.1(3)
O62 Cl13 O63 106.1(3)
O64 Cl13 O61 109.1(2)
O62 Cl13 O61 110.8(2)
O63 Cl13 O61 108.8(2)
O661 Cl14 O681 113.2(5)
O661 Cl14 O68 123.0(8)
O681 Cl14 O68 25.1(6)
O661 Cl14 O65 122.6(8)
O681 Cl14 O65 116.7(10)
O68 Cl14 O65 114.3(6)
O661 Cl14 O67 47.2(5)
O681 Cl14 O67 127.9(7)
O68 Cl14 O67 114.8(6)
O65 Cl14 O67 111.7(6)
O661 Cl14 O651 112.4(4)
O681 Cl14 O651 113.3(4)
O68 Cl14 O651 120.1(10)
O65 Cl14 O651 19.3(6)
O67 Cl14 O651 118.7(8)
O661 Cl14 O66 54.1(5)
O681 Cl14 O66 82.4(5)
O68 Cl14 O66 106.5(6)
O65 Cl14 O66 106.8(5)
O67 Cl14 O66 101.3(5)
O651 Cl14 O66 87.6(5)
O661 Cl14 O671 106.1(4)
O681 Cl14 O671 106.0(4)
O68 Cl14 O671 81.0(6)
O65 Cl14 O671 86.0(6)
O67 Cl14 O671 59.0(5)
O651 Cl14 O671 105.0(4)
O66 Cl14 O671 159.9(4)
O70 Cl15 O69 116.5(16)
O70 Cl15 O691 128.3(13)
O69 Cl15 O691 12(2)
O70 Cl15 O71 108(2)
O69 Cl15 O71 115(3)
O691 Cl15 O71 107(3)
O70 Cl15 O72 89.8(12)
O69 Cl15 O72 110.3(16)
O691 Cl15 O72 109.0(11)
O71 Cl15 O72 113.8(18)
O70 Cl15 O711 98.1(16)
O69 Cl15 O711 113(2)
O691 Cl15 O711 107(2)
O71 Cl15 O711 15.1(17)
O72 Cl15 O711 126.0(14)
O70 Cl15 O701 25.5(7)
O69 Cl15 O701 91.4(15)
O691 Cl15 O701 103.1(12)
O71 Cl15 O701 119.8(14)
O72 Cl15 O701 103.6(11)
O711 Cl15 O701 105.8(11)
O70 Cl15 O721 110.3(12)
O69 Cl15 O721 112.4(16)
O691 Cl15 O721 105.7(11)
O71 Cl15 O721 91.0(14)
O72 Cl15 O721 26.3(5)
O711 Cl15 O721 105.1(11)
O701 Cl15 O721 128.7(10)
O73 Cl16 O76 109.2(3)
O73 Cl16 O75 109.3(3)
O76 Cl16 O75 110.7(2)
O73 Cl16 O74 110.0(2)
O76 Cl16 O74 109.1(2)
O75 Cl16 O74 108.6(2)
H177 O77 H277 128.9
H178 O78 H278 130.5
H183 O83 H283 130.3
H186 O86 H286 129.8

loop_
_geom_bond_atom_site_label_1
_geom_bond_atom_site_label_2
_geom_bond_distance
Fe1 O1 1.801(3)
Fe1 O2 2.055(3)
Fe1 N3 2.127(4)
Fe1 N1 2.142(3)
Fe1 N2 2.154(4)
Fe1 N4 2.247(4)
Fe2 O1 1.797(3)
Fe2 O3 2.052(3)
Fe2 N6 2.113(4)
Fe2 N5 2.118(4)
Fe2 N7 2.122(4)
Fe2 N8 2.261(4)
O2 H1W2 1.0188
O2 H2W2 0.8201
O3 H1W3 0.8201
O3 H2W3 0.8192
N1 C1 1.333(5)
N1 C5 1.353(5)
N2 C11 1.342(6)
N2 C7 1.361(5)
N3 C13 1.356(5)
N3 C17 1.358(5)
N4 C18 1.470(5)
N4 C6 1.481(5)
N4 C12 1.491(6)
N5 C23 1.353(5)
N5 C19 1.354(5)
N6 C29 1.355(5)
N6 C25 1.357(5)
N7 C35 1.356(6)
N7 C31 1.358(5)
N8 C24 1.465(5)
N8 C36 1.469(5)
N8 C30 1.496(5)
C1 C2 1.378(6)
C1 H1A 0.9500
C2 C3 1.396(6)
C2 H2A 0.9500
C3 C4 1.378(6)
C3 H3A 0.9500
C4 C5 1.380(5)
C4 H4A 0.9500
C5 C6 1.499(6)
C6 H6A 0.9900
C6 H6B 0.9900
C7 C8 1.381(7)
C7 H7A 0.9500
C8 C9 1.367(7)
C8 H8A 0.9500
C9 C10 1.391(6)
C9 H9A 0.9500
C10 C11 1.380(7)
C10 H10A 0.9500
C11 C12 1.505(6)
C12 H12A 0.9900
C12 H12B 0.9900
C13 C14 1.363(6)
C13 H13A 0.9500
C14 C15 1.389(7)
C14 H14A 0.9500
C15 C16 1.363(6)
C15 H15A 0.9500
C16 C17 1.365(6)
C16 H16A 0.9500
C17 C18 1.499(6)
C18 H18A 0.9900
C18 H18B 0.9900
C19 C20 1.384(6)
C19 H19A 0.9500
C20 C21 1.366(7)
C20 H20A 0.9500
C21 C22 1.398(6)
C21 H21A 0.9500
C22 C23 1.391(6)
C22 H22A 0.9500
C23 C24 1.512(6)
C24 H24A 0.9900
C24 H24B 0.9900
C25 C26 1.376(6)
C25 H25A 0.9500
C26 C27 1.397(6)
C26 H26A 0.9500
C27 C28 1.368(6)
C27 H27A 0.9500
C28 C29 1.376(6)
C28 H28A 0.9500
C29 C30 1.497(6)
C30 H30A 0.9900
C30 H30B 0.9900
C31 C32 1.385(7)
C31 H31A 0.9500
C32 C33 1.379(7)
C32 H32A 0.9500
C33 C34 1.371(7)
C33 H33A 0.9500
C34 C35 1.378(7)
C34 H34A 0.9500
C35 C36 1.523(6)
C36 H36A 0.9900
C36 H36B 0.9900
Fe3 O4 1.795(3)
Fe3 O5 2.077(3)
Fe3 N11 2.111(4)
Fe3 N9 2.118(4)
Fe3 N10 2.120(4)
Fe3 N12 2.252(4)
Fe4 O4 1.795(3)
Fe4 O6 2.068(3)
Fe4 N14 2.122(3)
Fe4 N15 2.128(3)
Fe4 N13 2.156(4)
Fe4 N16 2.229(3)
O5 H1W5 0.8196
O6 H1W6 0.8201
N9 C37 1.352(5)
N9 C41 1.370(5)
N10 C47 1.353(6)
N10 C43 1.354(5)
N11 C53 1.345(6)
N11 C49 1.372(5)
N12 C54 1.467(6)
N12 C48 1.480(6)
N12 C42 1.498(6)
N13 C59 1.345(6)
N13 C55 1.360(5)
N14 C61 1.335(5)
N14 C65 1.371(5)
N15 C67 1.346(5)
N15 C71 1.381(5)
N16 C66 1.476(5)
N16 C72 1.478(5)
N16 C60 1.484(6)
C37 C38 1.372(6)
C37 H37A 0.9500
C38 C39 1.409(6)
C38 H38A 0.9500
C39 C40 1.366(7)
C39 H39A 0.9500
C40 C41 1.373(6)
C40 H40A 0.9500
C41 C42 1.486(6)
C42 H42A 0.9900
C42 H42B 0.9900
C43 C44 1.389(6)
C43 H43A 0.9500
C44 C45 1.385(7)
C44 H44A 0.9500
C45 C46 1.385(6)
C45 H45A 0.9500
C46 C47 1.393(6)
C46 H46A 0.9500
C47 C48 1.505(6)
C48 H48A 0.9900
C48 H48B 0.9900
C49 C50 1.384(7)
C49 H49A 0.9500
C50 C51 1.368(7)
C50 H50A 0.9500
C51 C52 1.376(7)
C51 H51A 0.9500
C52 C53 1.379(7)
C52 H52A 0.9500
C53 C54 1.518(6)
C54 H54A 0.9900
C54 H54B 0.9900
C55 C56 1.374(6)
C55 H55A 0.9500
C56 C57 1.397(7)
C56 H56A 0.9500
C57 C58 1.376(6)
C57 H57A 0.9500
C58 C59 1.364(6)
C58 H58A 0.9500
C59 C60 1.519(6)
C60 H60A 0.9900
C60 H60B 0.9900
C61 C62 1.374(6)
C61 H61A 0.9500
C62 C63 1.380(6)
C62 H62A 0.9500
C63 C64 1.381(6)
C63 H63A 0.9500
C64 C65 1.381(5)
C64 H64A 0.9500
C65 C66 1.499(6)
C66 H66A 0.9900
C66 H66B 0.9900
C67 C68 1.371(6)
C67 H67A 0.9500
C68 C69 1.396(6)
C68 H68A 0.9500
C69 C70 1.371(6)
C69 H69A 0.9500
C70 C71 1.372(6)
C70 H70A 0.9500
C71 C72 1.512(6)
C72 H72A 0.9900
C72 H72B 0.9900
Fe5 O7 1.802(3)
Fe5 O8 2.052(3)
Fe5 N19 2.108(4)
Fe5 N17 2.129(4)
Fe5 N18 2.143(4)
Fe5 N20 2.242(4)
Fe6 O7 1.782(3)
Fe6 O9 2.086(3)
Fe6 N21 2.108(4)
Fe6 N23 2.120(4)
Fe6 N22 2.140(4)
Fe6 N24 2.259(4)
O8 H1W8 0.8201
O9 H1W9 0.8196
N17 C77 1.350(5)
N17 C73 1.352(5)
N18 C83 1.335(6)
N18 C79 1.343(5)
N19 C85 1.353(5)
N19 C89 1.366(5)
N20 C78 1.479(5)
N20 C84 1.488(6)
N20 C90 1.495(5)
N21 C91 1.359(5)
N21 C95 1.374(5)
N22 C101 1.345(6)
N22 C97 1.354(5)
N23 C103 1.328(6)
N23 C107 1.350(5)
N24 C102 1.465(5)
N24 C96 1.472(5)
N24 C108 1.482(5)
C73 C74 1.361(6)
C73 H73A 0.9500
C74 C75 1.389(6)
C74 H74A 0.9500
C75 C76 1.374(6)
C75 H75A 0.9500
C76 C77 1.379(6)
C76 H76A 0.9500
C77 C78 1.501(6)
C78 H78A 0.9900
C78 H78B 0.9900
C79 C80 1.376(6)
C79 H79A 0.9500
C80 C81 1.384(7)
C80 H80A 0.9500
C81 C82 1.377(6)
C81 H81A 0.9500
C82 C83 1.388(7)
C82 H82A 0.9500
C83 C84 1.515(6)
C84 H84A 0.9900
C84 H84B 0.9900
C85 C86 1.356(6)
C85 H85A 0.9500
C86 C87 1.391(6)
C86 H86A 0.9500
C87 C88 1.396(6)
C87 H87A 0.9500
C88 C89 1.380(6)
C88 H88A 0.9500
C89 C90 1.500(5)
C90 H90A 0.9900
C90 H90B 0.9900
C91 C92 1.386(6)
C91 H91A 0.9500
C92 C93 1.373(6)
C92 H92A 0.9500
C93 C94 1.389(6)
C93 H93A 0.9500
C94 C95 1.357(6)
C94 H94A 0.9500
C95 C96 1.521(5)
C96 H96A 0.9900
C96 H96B 0.9900
C97 C98 1.387(7)
C97 H97A 0.9500
C98 C99 1.365(7)
C98 H98A 0.9500
C99 C100 1.410(6)
C99 H99A 0.9500
C100 C101 1.389(6)
C100 H10B 0.9500
C101 C102 1.510(6)
C102 H10C 0.9900
C102 H10D 0.9900
C103 C104 1.379(6)
C103 H10E 0.9500
C104 C105 1.394(6)
C104 H10F 0.9500
C105 C106 1.351(6)
C105 H10G 0.9500
C106 C107 1.383(6)
C106 H10H 0.9500
C107 C108 1.519(6)
C108 H10I 0.9900
C108 H10J 0.9900
Fe7 O10 1.776(3)
Fe7 O11 2.071(3)
Fe7 N26 2.115(4)
Fe7 N27 2.131(4)
Fe7 N25 2.143(4)
Fe7 N28 2.246(4)
Fe8 O10 1.795(3)
Fe8 O12 2.095(3)
Fe8 N31 2.104(3)
Fe8 N30 2.132(3)
Fe8 N29 2.140(4)
Fe8 N32 2.234(3)
O11 H111 0.8196
O12 H112 0.8202
N25 C113 1.344(6)
N25 C109 1.348(5)
N26 C115 1.329(6)
N26 C119 1.363(5)
N27 C125 1.352(6)
N27 C121 1.367(5)
N28 C126 1.473(6)
N28 C120 1.480(6)
N28 C114 1.482(6)
N29 C127 1.345(5)
N29 C131 1.357(5)
N30 C133 1.330(5)
N30 C137 1.372(5)
N31 C139 1.354(5)
N31 C143 1.362(5)
N32 C144 1.467(5)
N32 C138 1.490(5)
N32 C132 1.492(5)
C109 C110 1.386(7)
C109 H10K 0.9500
C110 C111 1.391(7)
C110 H11A 0.9500
C111 C112 1.388(6)
C111 H11B 0.9500
C112 C113 1.379(7)
C112 H11C 0.9500
C113 C114 1.511(6)
C114 H11D 0.9900
C114 H11E 0.9900
C115 C116 1.382(6)
C115 H11F 0.9500
C116 C117 1.406(6)
C116 H11G 0.9500
C117 C118 1.352(7)
C117 H11H 0.9500
C118 C119 1.381(6)
C118 H11I 0.9500
C119 C120 1.494(7)
C120 H12C 0.9900
C120 H12D 0.9900
C121 C122 1.356(6)
C121 H12E 0.9500
C122 C123 1.363(7)
C122 H12F 0.9500
C123 C124 1.389(6)
C123 H12G 0.9500
C124 C125 1.387(7)
C124 H12H 0.9500
C125 C126 1.509(6)
C126 H12I 0.9900
C126 H12J 0.9900
C127 C128 1.391(6)
C127 H12K 0.9500
C128 C129 1.375(6)
C128 H12L 0.9500
C129 C130 1.379(6)
C129 H12M 0.9500
C130 C131 1.364(6)
C130 H13B 0.9500
C131 C132 1.499(5)
C132 H13C 0.9900
C132 H13D 0.9900
C133 C134 1.364(6)
C133 H13E 0.9500
C134 C135 1.396(7)
C134 H13F 0.9500
C135 C136 1.379(6)
C135 H13G 0.9500
C136 C137 1.386(6)
C136 H13H 0.9500
C137 C138 1.476(6)
C138 H13I 0.9900
C138 H13J 0.9900
C139 C140 1.363(5)
C139 H13K 0.9500
C140 C141 1.384(6)
C140 H14B 0.9500
C141 C142 1.394(6)
C141 H14C 0.9500
C142 C143 1.362(5)
C142 H14D 0.9500
C143 C144 1.511(5)
C144 H14E 0.9900
C144 H14F 0.9900
Cl1 O13 1.406(5)
Cl1 O14 1.409(3)
Cl1 O15 1.410(4)
Cl1 O16 1.440(4)
Cl2 O20 1.398(3)
Cl2 O18 1.424(4)
Cl2 O19 1.425(4)
Cl2 O17 1.451(3)
Cl3 O24 1.415(4)
Cl3 O23 1.424(3)
Cl3 O21 1.430(3)
Cl3 O22 1.448(3)
Cl4 O27 1.417(3)
Cl4 O26 1.430(4)
Cl4 O28 1.451(4)
Cl4 O25 1.474(3)
Cl5 O32 1.421(4)
Cl5 O29 1.430(3)
Cl5 O30 1.435(3)
Cl5 O31 1.453(3)
Cl6 O34 1.421(3)
Cl6 O33 1.430(3)
Cl6 O35 1.446(3)
Cl6 O36 1.448(3)
Cl7 O40 1.428(4)
Cl7 O39 1.434(3)
Cl7 O38 1.439(3)
Cl7 O37 1.458(3)
Cl8 O41 1.415(3)
Cl8 O42 1.424(4)
Cl8 O43 1.431(3)
Cl8 O44 1.442(3)
Cl9 O48 1.397(4)
Cl9 O45 1.404(4)
Cl9 O47 1.424(4)
Cl9 O46 1.437(4)
Cl10 O50 1.437(3)
Cl10 O52 1.441(3)
Cl10 O51 1.442(3)
Cl10 O49 1.448(3)
Cl11 O55 1.422(4)
Cl11 O53 1.430(3)
Cl11 O54 1.432(3)
Cl11 O56 1.447(4)
Cl12 O58 1.399(3)
Cl12 O60 1.425(3)
Cl12 O59 1.437(3)
Cl12 O57 1.457(3)
Cl13 O64 1.399(3)
Cl13 O62 1.406(4)
Cl13 O63 1.416(4)
Cl13 O61 1.443(3)
Cl14 O661 1.392(4)
Cl14 O681 1.397(4)
Cl14 O68 1.400(4)
Cl14 O65 1.426(4)
Cl14 O67 1.428(4)
Cl14 O651 1.435(4)
Cl14 O66 1.479(5)
Cl14 O671 1.486(4)
Cl15 O70 1.421(11)
Cl15 O69 1.439(13)
Cl15 O691 1.440(8)
Cl15 O71 1.444(13)
Cl15 O72 1.452(10)
Cl15 O711 1.453(10)
Cl15 O701 1.469(9)
Cl15 O721 1.475(8)
Cl16 O73 1.400(4)
Cl16 O76 1.421(4)
Cl16 O75 1.434(3)
Cl16 O74 1.452(3)
O77 H177 0.8207
O77 H277 0.8204
O78 H178 0.8204
O78 H278 0.8203
O79 H179 0.8197
O80 H180 0.8199
O81 H181 0.8204
O82 H182 0.8198
O83 H183 0.8203
O83 H283 0.8197
O84 H184 0.8204
O86 H186 0.8209
O86 H286 0.8203
O88 H881 0.8202
O89 O891 1.360(10)
O3W O3W1 1.317(13)

loop_
_geom_hbond_atom_site_label_D
_geom_hbond_atom_site_label_H
_geom_hbond_atom_site_label_A
_geom_hbond_distance_DH
_geom_hbond_distance_HA
_geom_hbond_distance_DA
_geom_hbond_angle_DHA
_geom_hbond_site_symmetry_A
O2 H1W2 O79 1.02 1.61 2.627(4) 175 .
O2 H2W2 O78 0.82 1.82 2.634(4) 169 .
O3 H1W3 O82 0.82 1.86 2.612(4) 153 .
O3 H2W3 O83 0.82 1.86 2.649(5) 162 .
O5 H1W5 O87 0.82 1.89 2.681(4) 162 2_565
O6 H1W6 O80 0.82 1.87 2.688(4) 175 1_455
O8 H1W8 O88 0.82 1.84 2.658(4) 176 1_655
O9 H1W9 O85 0.82 1.89 2.704(4) 176 1_655
O11 H111 O89 0.82 1.80 2.599(7) 164 .
O11 H111 O891 0.82 1.88 2.619(7) 149 .
O12 H112 O81 0.82 1.83 2.641(4) 172 .
O77 H177 O69 0.82 1.92 2.74(3) 173 1_455
O77 H177 O691 0.82 2.12 2.94(2) 179 1_455
O77 H277 O18 0.82 2.26 2.990(5) 149 .
O77 H277 O19 0.82 2.64 3.296(6) 139 .
O78 H178 O31 0.82 2.11 2.894(4) 160 2_666
O78 H278 O41 0.82 2.06 2.872(5) 169 2_666
O78 H278 Cl8 0.82 2.91 3.698(4) 163 2_666
O79 H179 O2W 0.82 2.09 2.894(6) 168 .
O80 H180 O13 0.82 2.21 2.823(6) 132 1_655
O81 H181 O22 0.82 2.05 2.815(5) 154 2_665
O82 H182 O57 0.82 2.06 2.832(5) 156 .
O83 H183 O28 0.82 2.10 2.834(4) 149 .
O83 H283 O59 0.82 2.10 2.910(4) 170 .
O84 H184 O53 0.82 2.02 2.829(5) 167 .
O86 H186 O37 0.82 2.04 2.794(4) 153 .
O86 H186 Cl7 0.82 2.97 3.605(3) 136 .
O86 H286 O14 0.82 2.06 2.868(5) 166 .
O86 H286 Cl1 0.82 2.88 3.683(4) 166 .
O88 H881 O1W 0.82 1.93 2.729(4) 166 .
